data_4106436
loop_
_publ_author_name
'Edwin C. Constable'
'Guoqi Zhang'
'Daniel H\"aussinger'
'Catherine E. Housecroft'
'Jennifer A. Zampese'

_publ_section_title
;
 Metallohosts with a Heart of Carbon
;
_journal_name_full 'Journal of the American Chemical Society'
_journal_page_first 10776
_journal_page_last 10779
_journal_paper_doi 10.1021/ja204888w
_journal_volume 133
_journal_year 2011
_chemical_formula_moiety '2(C48 H45 N3 Ni3 O6 S3), C60, C6 H4 Cl2 0.25(H2 O)'
_chemical_formula_sum 'C162 H94.5 Cl2 N6 Ni6 O12.25 S6'
_chemical_formula_weight 2936.40
_chemical_name_systematic
; 
 ? 
;
_space_group_IT_number 2
_symmetry_cell_setting triclinic
_symmetry_space_group_name_Hall '-P 1'
_symmetry_space_group_name_H-M 'P -1'
_atom_sites_solution_hydrogens geom
_atom_sites_solution_primary direct
_atom_sites_solution_secondary difmap
_audit_creation_method SHELXL-97
_cell_angle_alpha 92.936(2)
_cell_angle_beta 94.129(2)
_cell_angle_gamma 94.028(2)
_cell_formula_units_Z 2
_cell_length_a 13.2134(15)
_cell_length_b 16.8326(17)
_cell_length_c 27.248(3)
_cell_measurement_reflns_used 9996
_cell_measurement_temperature 123(2)
_cell_measurement_theta_max 25.21
_cell_measurement_theta_min 3.29
_cell_volume 6020.1(11)
_computing_cell_refinement 'Bruker APEX2'
_computing_data_collection 'Bruker APEX2'
_computing_data_reduction 'Bruker APEX2'
_computing_molecular_graphics 'Bruker SHELXTL'
_computing_publication_material 'Bruker SHELXTL'
_computing_structure_refinement 'SHELXL-97 (Sheldrick, 1997)'
_computing_structure_solution 'SHELXS-97 (Sheldrick, 1990)'
_diffrn_ambient_temperature 123(2)
_diffrn_measured_fraction_theta_full 0.998
_diffrn_measured_fraction_theta_max 0.998
_diffrn_measurement_device 'Bruker Kappa Apex2'
_diffrn_measurement_device_type Area
_diffrn_measurement_method '\f and \w scans'
_diffrn_radiation_monochromator graphite
_diffrn_radiation_source 'fine-focus sealed tube'
_diffrn_radiation_type MoK\a
_diffrn_radiation_wavelength 0.71073
_diffrn_reflns_av_R_equivalents 0.0824
_diffrn_reflns_av_sigmaI/netI 0.1008
_diffrn_reflns_limit_h_max 17
_diffrn_reflns_limit_h_min -17
_diffrn_reflns_limit_k_max 22
_diffrn_reflns_limit_k_min -22
_diffrn_reflns_limit_l_max 36
_diffrn_reflns_limit_l_min -36
_diffrn_reflns_number 107293
_diffrn_reflns_theta_full 28.50
_diffrn_reflns_theta_max 28.50
_diffrn_reflns_theta_min 1.55
_diffrn_standards_number 0
_exptl_absorpt_coefficient_mu 1.143
_exptl_absorpt_correction_T_max 0.9665
_exptl_absorpt_correction_T_min 0.8207
_exptl_absorpt_correction_type multi-scan
_exptl_absorpt_process_details 'DENZO/SCALEPACK (Otwinowski & Minor, 1997)'
_exptl_crystal_colour black
_exptl_crystal_density_diffrn 1.620
_exptl_crystal_description plate
_exptl_crystal_F_000 3008
_exptl_crystal_size_max 0.18
_exptl_crystal_size_mid 0.13
_exptl_crystal_size_min 0.03
_refine_diff_density_max 1.449
_refine_diff_density_min -1.482
_refine_diff_density_rms 0.286
_refine_ls_extinction_method none
_refine_ls_goodness_of_fit_ref 1.064
_refine_ls_hydrogen_treatment constr
_refine_ls_matrix_type full
_refine_ls_number_parameters 1846
_refine_ls_number_reflns 30466
_refine_ls_number_restraints 103
_refine_ls_restrained_S_all 1.069
_refine_ls_R_factor_all 0.1285
_refine_ls_R_factor_gt 0.0560
_refine_ls_shift/su_max 0.036
_refine_ls_shift/su_mean 0.000
_refine_ls_structure_factor_coef Fsqd
_refine_ls_weighting_details 'calc w=1/[\s^2^(Fo^2^)+(0.1164P)^2^+0.0000P] where P=(Fo^2^+2Fc^2^)/3'
_refine_ls_weighting_scheme calc
_refine_ls_wR_factor_gt 0.1463
_refine_ls_wR_factor_ref 0.2119
_reflns_number_gt 17799
_reflns_number_total 30466
_reflns_threshold_expression >2sigma(I)
_cod_data_source_file ja204888w_si_001_4.cif
_cod_data_source_block gq192
_cod_original_cell_volume 6020.0(11)
_cod_original_sg_symbol_Hall -P1
_cod_original_formula_sum 'C162 H94.50 Cl2 N6 Ni6 O12.25 S6'
_cod_database_code 4106436

loop_
_symmetry_equiv_pos_as_xyz
'x, y, z'
'-x, -y, -z'

loop_
_atom_site_label
_atom_site_type_symbol
_atom_site_fract_x
_atom_site_fract_y
_atom_site_fract_z
_atom_site_U_iso_or_equiv
_atom_site_adp_type
_atom_site_occupancy
_atom_site_symmetry_multiplicity
_atom_site_calc_flag
_atom_site_refinement_flags
_atom_site_disorder_assembly
_atom_site_disorder_group
Ni1B Ni 0.44069(5) 0.25701(3) 0.19106(2) 0.01838(14) Uani 1 1 d . . .
Ni2B Ni 0.37547(4) 0.12802(3) 0.08230(2) 0.01575(13) Uani 1 1 d . . .
Ni3B Ni 0.18869(5) 0.24606(4) 0.13337(2) 0.02146(15) Uani 1 1 d . . .
S1B S 0.27978(10) 0.23074(7) 0.20354(5) 0.0231(3) Uani 1 1 d . . .
S2B S 0.43395(9) 0.13251(7) 0.15972(4) 0.0189(2) Uani 1 1 d . . .
S3B S 0.22199(9) 0.12393(7) 0.11168(5) 0.0208(3) Uani 1 1 d . . .
N1B N 0.4354(3) 0.3585(2) 0.22324(16) 0.0238(9) Uani 1 1 d . . .
N2B N 0.5099(3) 0.1187(2) 0.06452(15) 0.0171(8) Uani 1 1 d . . .
N3B N 0.1125(3) 0.2505(3) 0.07260(17) 0.0268(10) Uani 1 1 d . . .
O1B O 0.5807(2) 0.26872(18) 0.18552(13) 0.0209(7) Uani 1 1 d . . .
O2B O 0.7641(3) 0.26511(19) 0.15763(14) 0.0256(8) Uani 1 1 d . . .
O3B O 0.3192(2) 0.12242(19) 0.01717(12) 0.0188(7) Uani 1 1 d . . .
O4B O 0.2153(3) 0.1506(2) -0.06610(12) 0.0234(7) Uani 1 1 d . . .
O5B O 0.1538(3) 0.3447(2) 0.15699(15) 0.0332(9) Uani 1 1 d . . .
O6B O 0.1378(4) 0.4819(3) 0.2045(2) 0.0761(19) Uani 1 1 d . . .
C1B C 0.2642(4) 0.3160(3) 0.2455(2) 0.0318(13) Uani 1 1 d . . .
H1BA H 0.1926 0.3301 0.2427 0.038 Uiso 1 1 calc R . .
H1BB H 0.2816 0.3026 0.2799 0.038 Uiso 1 1 calc R . .
C2B C 0.3339(4) 0.3858(3) 0.2323(2) 0.0304(12) Uani 1 1 d . . .
H2BA H 0.3044 0.4092 0.2024 0.036 Uiso 1 1 calc R . .
H2BB H 0.3406 0.4274 0.2596 0.036 Uiso 1 1 calc R . .
C3B C 0.5125(4) 0.4090(3) 0.2356(2) 0.0287(12) Uani 1 1 d . . .
H3BA H 0.4996 0.4562 0.2540 0.034 Uiso 1 1 calc R . .
C4B C 0.6152(4) 0.4006(3) 0.2242(2) 0.0274(12) Uani 1 1 d . . .
C5B C 0.6434(4) 0.3321(3) 0.19850(18) 0.0211(10) Uani 1 1 d . . .
C6B C 0.7437(4) 0.3324(3) 0.1839(2) 0.0251(11) Uani 1 1 d . . .
C7B C 0.8125(4) 0.3985(3) 0.1948(2) 0.0327(13) Uani 1 1 d . . .
H7BA H 0.8803 0.3972 0.1854 0.039 Uiso 1 1 calc R . .
C8B C 0.7818(5) 0.4669(4) 0.2195(3) 0.0429(16) Uani 1 1 d . . .
H8BA H 0.8280 0.5128 0.2259 0.051 Uiso 1 1 calc R . .
C9B C 0.6859(5) 0.4672(3) 0.2342(2) 0.0376(14) Uani 1 1 d . . .
H9BA H 0.6659 0.5132 0.2516 0.045 Uiso 1 1 calc R . .
C10B C 0.8574(4) 0.2672(3) 0.1335(2) 0.0263(11) Uani 1 1 d . . .
H10A H 0.9169 0.2735 0.1580 0.032 Uiso 1 1 calc R . .
H10B H 0.8613 0.3120 0.1114 0.032 Uiso 1 1 calc R . .
C11B C 0.8545(4) 0.1889(3) 0.1048(2) 0.0249(11) Uani 1 1 d . . .
C12B C 0.8388(4) 0.1824(3) 0.0538(2) 0.0335(13) Uani 1 1 d . . .
H12A H 0.8338 0.2292 0.0360 0.040 Uiso 1 1 calc R . .
C13B C 0.8305(5) 0.1084(4) 0.0287(2) 0.0395(15) Uani 1 1 d . . .
H13A H 0.8211 0.1043 -0.0063 0.047 Uiso 1 1 calc R . .
C14B C 0.8357(4) 0.0404(4) 0.0547(2) 0.0375(14) Uani 1 1 d . . .
H14A H 0.8294 -0.0105 0.0376 0.045 Uiso 1 1 calc R . .
C15B C 0.8503(4) 0.0463(3) 0.1060(2) 0.0341(13) Uani 1 1 d . . .
H15A H 0.8528 -0.0008 0.1237 0.041 Uiso 1 1 calc R . .
C16B C 0.8611(4) 0.1198(3) 0.1309(2) 0.0260(11) Uani 1 1 d . . .
H16A H 0.8730 0.1237 0.1658 0.031 Uiso 1 1 calc R . .
C17B C 0.5621(4) 0.1030(3) 0.15164(19) 0.0238(11) Uani 1 1 d . . .
H17A H 0.6095 0.1263 0.1793 0.029 Uiso 1 1 calc R . .
H17B H 0.5628 0.0442 0.1513 0.029 Uiso 1 1 calc R . .
C18B C 0.5955(4) 0.1326(3) 0.10332(18) 0.0216(10) Uani 1 1 d . . .
H18A H 0.6167 0.1903 0.1074 0.026 Uiso 1 1 calc R . .
H18B H 0.6544 0.1041 0.0933 0.026 Uiso 1 1 calc R . .
C19B C 0.5354(4) 0.1034(3) 0.02082(18) 0.0186(10) Uani 1 1 d . . .
H19A H 0.6038 0.0913 0.0177 0.022 Uiso 1 1 calc R . .
C20B C 0.4712(4) 0.1026(3) -0.02373(18) 0.0180(10) Uani 1 1 d . . .
C21B C 0.3676(4) 0.1176(2) -0.02299(17) 0.0161(9) Uani 1 1 d . . .
C22B C 0.3144(4) 0.1314(3) -0.06880(18) 0.0198(10) Uani 1 1 d . . .
C23B C 0.3623(4) 0.1275(3) -0.11188(19) 0.0262(11) Uani 1 1 d . . .
H23A H 0.3260 0.1377 -0.1420 0.031 Uiso 1 1 calc R . .
C24B C 0.4642(4) 0.1085(3) -0.1120(2) 0.0276(12) Uani 1 1 d . . .
H24A H 0.4957 0.1037 -0.1422 0.033 Uiso 1 1 calc R . .
C25B C 0.5172(4) 0.0971(3) -0.06897(19) 0.0242(11) Uani 1 1 d . . .
H25A H 0.5864 0.0851 -0.0691 0.029 Uiso 1 1 calc R . .
C26B C 0.1649(4) 0.1763(3) -0.11035(19) 0.0255(11) Uani 1 1 d . . .
H26A H 0.1656 0.1349 -0.1375 0.031 Uiso 1 1 calc R . .
H26B H 0.2002 0.2261 -0.1203 0.031 Uiso 1 1 calc R . .
C27B C 0.0576(4) 0.1903(3) -0.10015(19) 0.0244(11) Uani 1 1 d . . .
C28B C 0.0309(4) 0.2659(3) -0.0864(2) 0.0317(13) Uani 1 1 d . . .
H28A H 0.0816 0.3090 -0.0822 0.038 Uiso 1 1 calc R . .
C29B C -0.0691(5) 0.2791(3) -0.0787(2) 0.0360(14) Uani 1 1 d . . .
H29A H -0.0865 0.3313 -0.0694 0.043 Uiso 1 1 calc R . .
C30B C -0.1437(4) 0.2170(4) -0.0843(2) 0.0342(13) Uani 1 1 d . . .
H30A H -0.2122 0.2264 -0.0788 0.041 Uiso 1 1 calc R . .
C31B C -0.1181(4) 0.1405(3) -0.0981(2) 0.0335(13) Uani 1 1 d . . .
H31A H -0.1690 0.0975 -0.1022 0.040 Uiso 1 1 calc R . .
C32B C -0.0185(4) 0.1278(3) -0.1056(2) 0.0297(12) Uani 1 1 d . . .
H32A H -0.0012 0.0756 -0.1148 0.036 Uiso 1 1 calc R . .
C33B C 0.1244(4) 0.1074(3) 0.0610(2) 0.0274(12) Uani 1 1 d . . .
H33A H 0.1430 0.0649 0.0376 0.033 Uiso 1 1 calc R . .
H33B H 0.0586 0.0899 0.0738 0.033 Uiso 1 1 calc R . .
C34B C 0.1147(4) 0.1838(3) 0.0353(2) 0.0302(12) Uani 1 1 d . . .
H34A H 0.1731 0.1935 0.0150 0.036 Uiso 1 1 calc R . .
H34B H 0.0514 0.1798 0.0133 0.036 Uiso 1 1 calc R . .
C35B C 0.0637(4) 0.3100(3) 0.0587(2) 0.0313(13) Uani 1 1 d . . .
H35A H 0.0297 0.3046 0.0267 0.038 Uiso 1 1 calc R . .
C36B C 0.0555(4) 0.3828(3) 0.0862(3) 0.0355(14) Uani 1 1 d . . .
C37B C 0.1012(4) 0.3965(3) 0.1342(2) 0.0314(13) Uani 1 1 d . . .
C38B C 0.0888(5) 0.4716(4) 0.1589(3) 0.0475(18) Uani 1 1 d . . .
C39B C 0.0300(5) 0.5271(4) 0.1365(3) 0.055(2) Uani 1 1 d . . .
H39A H 0.0191 0.5755 0.1541 0.066 Uiso 1 1 calc R . .
C40B C -0.0130(5) 0.5119(4) 0.0885(3) 0.056(2) Uani 1 1 d . . .
H40A H -0.0509 0.5509 0.0731 0.067 Uiso 1 1 calc R . .
C41B C -0.0010(5) 0.4418(4) 0.0635(3) 0.0473(18) Uani 1 1 d . . .
H41A H -0.0305 0.4319 0.0308 0.057 Uiso 1 1 calc R . .
C42B C 0.1516(8) 0.5621(5) 0.2264(4) 0.086(3) Uani 1 1 d U A .
H42A H 0.0957 0.5718 0.2478 0.104 Uiso 1 1 calc R . .
H42B H 0.1496 0.6007 0.2002 0.104 Uiso 1 1 calc R . .
C43B C 0.2486(7) 0.5736(4) 0.2554(3) 0.062(2) Uani 1 1 d U . .
C44B C 0.3325(17) 0.6008(11) 0.2463(8) 0.062(5) Uani 0.50 1 d P A 1
H44A H 0.3381 0.6224 0.2150 0.074 Uiso 0.50 1 calc PR A 1
C45B C 0.429(2) 0.6035(13) 0.2801(11) 0.051(6) Uani 0.50 1 d PU A 1
H45B H 0.4937 0.6217 0.2702 0.062 Uiso 0.50 1 calc PR A 1
C46B C 0.4152(19) 0.5783(12) 0.3250(8) 0.063(6) Uani 0.50 1 d PU A 1
H46A H 0.4711 0.5835 0.3492 0.075 Uiso 0.50 1 calc PR A 1
C47B C 0.3250(15) 0.5456(11) 0.3373(6) 0.068(4) Uani 0.50 1 d PU A 1
H47A H 0.3197 0.5246 0.3688 0.082 Uiso 0.50 1 calc PR A 1
C48B C 0.2382(15) 0.5425(11) 0.3036(7) 0.064(4) Uani 0.50 1 d PU A 1
H48A H 0.1743 0.5204 0.3123 0.077 Uiso 0.50 1 calc PR A 1
C44' C 0.312(2) 0.5966(12) 0.2165(10) 0.088(7) Uani 0.50 1 d PU A 2
H44C H 0.2860 0.5944 0.1831 0.106 Uiso 0.50 1 calc PR A 2
C45' C 0.396(3) 0.6177(12) 0.2279(10) 0.091(7) Uani 0.50 1 d PU A 2
H45C H 0.4316 0.6353 0.2010 0.109 Uiso 0.50 1 calc PR A 2
C46' C 0.450(2) 0.6227(15) 0.2676(18) 0.092(14) Uani 0.50 1 d P A 2
H46C H 0.5199 0.6401 0.2704 0.110 Uiso 0.50 1 calc PR A 2
C47' C 0.394(2) 0.5993(13) 0.3086(12) 0.072(7) Uani 0.50 1 d PU A 2
H47B H 0.4268 0.5988 0.3407 0.086 Uiso 0.50 1 calc PR A 2
C48' C 0.2867(16) 0.5767(11) 0.2997(7) 0.064(4) Uani 0.50 1 d PU A 2
H48B H 0.2458 0.5646 0.3260 0.077 Uiso 0.50 1 calc PR A 2
Ni1A Ni 0.13095(5) 0.12199(4) -0.25215(2) 0.01796(14) Uani 1 1 d . . .
Ni2A Ni 0.32645(5) 0.22320(4) -0.31651(2) 0.01928(14) Uani 1 1 d . . .
Ni3A Ni 0.08677(5) 0.30281(3) -0.31061(2) 0.01863(14) Uani 1 1 d . . .
S1A S 0.08804(9) 0.24492(7) -0.23891(4) 0.0210(3) Uani 1 1 d . . .
S2A S 0.29121(9) 0.17342(7) -0.24663(5) 0.0213(3) Uani 1 1 d . . .
S3A S 0.25001(10) 0.33148(7) -0.29314(5) 0.0222(3) Uani 1 1 d . . .
N1A N -0.0056(3) 0.0848(2) -0.24857(15) 0.0203(9) Uani 1 1 d . . .
N2A N 0.3886(3) 0.1297(2) -0.33419(15) 0.0203(9) Uani 1 1 d . . .
N3A N 0.0948(3) 0.3589(2) -0.36876(15) 0.0230(9) Uani 1 1 d . . .
O1A O 0.1736(2) 0.01963(19) -0.26186(13) 0.0218(7) Uani 1 1 d . . .
O2A O 0.2677(3) -0.10894(19) -0.28171(14) 0.0269(8) Uani 1 1 d . . .
O3A O 0.3688(3) 0.2758(2) -0.36984(13) 0.0265(8) Uani 1 1 d . . .
O4A O 0.4072(3) 0.3780(2) -0.43380(15) 0.0346(9) Uani 1 1 d . . .
O5A O -0.0529(3) 0.2828(2) -0.31996(13) 0.0240(8) Uani 1 1 d . . .
O6A O -0.2397(3) 0.2249(2) -0.32101(14) 0.0302(9) Uani 1 1 d . . .
C1A C -0.0437(4) 0.2224(3) -0.22539(19) 0.0239(11) Uani 1 1 d . . .
H1AA H -0.0477 0.2186 -0.1894 0.029 Uiso 1 1 calc R . .
H1AB H -0.0856 0.2657 -0.2363 0.029 Uiso 1 1 calc R . .
C2A C -0.0839(4) 0.1439(3) -0.2522(2) 0.0230(11) Uani 1 1 d . . .
H2AA H -0.1460 0.1230 -0.2374 0.028 Uiso 1 1 calc R . .
H2AB H -0.1021 0.1527 -0.2872 0.028 Uiso 1 1 calc R . .
C3A C -0.0390(4) 0.0121(3) -0.24430(19) 0.0238(11) Uani 1 1 d . . .
H3AA H -0.1085 0.0028 -0.2380 0.029 Uiso 1 1 calc R . .
C4A C 0.0193(4) -0.0560(3) -0.24825(19) 0.0234(11) Uani 1 1 d . . .
C5A C 0.1213(4) -0.0489(3) -0.25909(18) 0.0206(10) Uani 1 1 d . . .
C6A C 0.1694(4) -0.1202(3) -0.26835(19) 0.0236(11) Uani 1 1 d . . .
C7A C 0.1193(4) -0.1935(3) -0.2638(2) 0.0319(13) Uani 1 1 d . . .
H7AA H 0.1538 -0.2406 -0.2690 0.038 Uiso 1 1 calc R . .
C8A C 0.0177(4) -0.1996(3) -0.2516(2) 0.0351(14) Uani 1 1 d . . .
H8AA H -0.0164 -0.2505 -0.2487 0.042 Uiso 1 1 calc R . .
C9A C -0.0316(4) -0.1326(3) -0.2440(2) 0.0305(12) Uani 1 1 d . . .
H9AA H -0.1004 -0.1367 -0.2358 0.037 Uiso 1 1 calc R . .
C10A C 0.3149(5) -0.1799(3) -0.2964(2) 0.0379(15) Uani 1 1 d . . .
H10C H 0.2670 -0.2147 -0.3191 0.046 Uiso 1 1 calc R . .
H10D H 0.3334 -0.2098 -0.2672 0.046 Uiso 1 1 calc R . .
C11A C 0.4088(4) -0.1560(3) -0.3219(2) 0.0255(11) Uani 1 1 d . . .
C12A C 0.4027(4) -0.1212(3) -0.3672(2) 0.0324(13) Uani 1 1 d . . .
H12B H 0.3381 -0.1097 -0.3816 0.039 Uiso 1 1 calc R . .
C13A C 0.4883(5) -0.1031(4) -0.3915(2) 0.0385(14) Uani 1 1 d . . .
H13B H 0.4826 -0.0791 -0.4223 0.046 Uiso 1 1 calc R . .
C14A C 0.5819(5) -0.1199(4) -0.3711(3) 0.0440(16) Uani 1 1 d . . .
H14B H 0.6412 -0.1083 -0.3880 0.053 Uiso 1 1 calc R . .
C15A C 0.5896(5) -0.1537(4) -0.3261(3) 0.0518(19) Uani 1 1 d . . .
H15B H 0.6544 -0.1653 -0.3120 0.062 Uiso 1 1 calc R . .
C16A C 0.5033(5) -0.1708(3) -0.3013(2) 0.0352(13) Uani 1 1 d . . .
H16B H 0.5095 -0.1928 -0.2699 0.042 Uiso 1 1 calc R . .
C17A C 0.3758(4) 0.0916(3) -0.24926(19) 0.0242(11) Uani 1 1 d . . .
H17C H 0.4455 0.1110 -0.2363 0.029 Uiso 1 1 calc R . .
H17D H 0.3514 0.0483 -0.2288 0.029 Uiso 1 1 calc R . .
C18A C 0.3763(4) 0.0606(3) -0.30219(18) 0.0218(10) Uani 1 1 d . . .
H18C H 0.4331 0.0258 -0.3057 0.026 Uiso 1 1 calc R . .
H18D H 0.3117 0.0287 -0.3124 0.026 Uiso 1 1 calc R . .
C19A C 0.4359(3) 0.1167(3) -0.37385(18) 0.0211(10) Uani 1 1 d . . .
H19B H 0.4617 0.0658 -0.3786 0.025 Uiso 1 1 calc R . .
C20A C 0.4524(4) 0.1726(3) -0.41093(18) 0.0222(10) Uani 1 1 d . . .
C21A C 0.4184(4) 0.2494(3) -0.40600(18) 0.0234(11) Uani 1 1 d . . .
C22A C 0.4409(4) 0.3038(3) -0.4430(2) 0.0278(12) Uani 1 1 d . . .
C23A C 0.4912(4) 0.2800(3) -0.4832(2) 0.0332(13) Uani 1 1 d . . .
H23B H 0.5039 0.3161 -0.5081 0.040 Uiso 1 1 calc R . .
C24A C 0.5236(4) 0.2029(4) -0.4873(2) 0.0340(13) Uani 1 1 d . . .
H24B H 0.5589 0.1872 -0.5150 0.041 Uiso 1 1 calc R . .
C25A C 0.5053(4) 0.1500(3) -0.45233(19) 0.0276(12) Uani 1 1 d . . .
H25B H 0.5280 0.0978 -0.4556 0.033 Uiso 1 1 calc R . .
C26A C 0.4410(6) 0.4401(4) -0.4642(3) 0.0479(17) Uani 1 1 d . . .
H26C H 0.4104 0.4299 -0.4983 0.058 Uiso 1 1 calc R . .
H26D H 0.5160 0.4428 -0.4648 0.058 Uiso 1 1 calc R . .
C27A C 0.4074(6) 0.5177(4) -0.4417(3) 0.0476(18) Uani 1 1 d . . .
C28A C 0.4659(7) 0.5585(5) -0.4032(4) 0.081(3) Uani 1 1 d . . .
H28B H 0.5259 0.5370 -0.3899 0.097 Uiso 1 1 calc R . .
C29A C 0.4375(10) 0.6314(6) -0.3835(4) 0.097(4) Uani 1 1 d U . .
H29B H 0.4780 0.6607 -0.3576 0.116 Uiso 1 1 calc R . .
C30A C 0.3476(11) 0.6593(5) -0.4036(4) 0.093(4) Uani 1 1 d . . .
H30B H 0.3261 0.7082 -0.3905 0.112 Uiso 1 1 calc R . .
C31A C 0.2905(9) 0.6195(6) -0.4408(3) 0.089(4) Uani 1 1 d . . .
H31B H 0.2295 0.6397 -0.4539 0.107 Uiso 1 1 calc R . .
C32A C 0.3216(7) 0.5490(4) -0.4596(3) 0.065(2) Uani 1 1 d . . .
H32B H 0.2815 0.5211 -0.4863 0.078 Uiso 1 1 calc R . .
C33A C 0.2673(4) 0.4053(3) -0.3395(2) 0.0279(12) Uani 1 1 d . . .
H33C H 0.2527 0.4585 -0.3259 0.034 Uiso 1 1 calc R . .
H33D H 0.3386 0.4082 -0.3486 0.034 Uiso 1 1 calc R . .
C34A C 0.1965(4) 0.3816(3) -0.3845(2) 0.0258(11) Uani 1 1 d . . .
H34C H 0.1929 0.4268 -0.4062 0.031 Uiso 1 1 calc R . .
H34D H 0.2221 0.3362 -0.4032 0.031 Uiso 1 1 calc R . .
C35A C 0.0188(4) 0.3775(3) -0.3974(2) 0.0273(12) Uani 1 1 d . . .
H35B H 0.0340 0.4113 -0.4232 0.033 Uiso 1 1 calc R . .
C36A C -0.0855(4) 0.3523(3) -0.39396(19) 0.0256(11) Uani 1 1 d . . .
C37A C -0.1141(4) 0.3031(3) -0.35632(18) 0.0201(10) Uani 1 1 d . . .
C38A C -0.2180(4) 0.2717(3) -0.35871(19) 0.0235(11) Uani 1 1 d . . .
C39A C -0.2863(4) 0.2884(3) -0.39659(19) 0.0250(11) Uani 1 1 d . . .
H39B H -0.3543 0.2655 -0.3981 0.030 Uiso 1 1 calc R . .
C40A C -0.2559(4) 0.3395(3) -0.4335(2) 0.0334(13) Uani 1 1 d . . .
H40B H -0.3035 0.3514 -0.4593 0.040 Uiso 1 1 calc R . .
C41A C -0.1575(4) 0.3714(3) -0.4315(2) 0.0341(13) Uani 1 1 d . . .
H41B H -0.1374 0.4068 -0.4556 0.041 Uiso 1 1 calc R . .
C42A C -0.3397(4) 0.1867(3) -0.3231(2) 0.0298(12) Uani 1 1 d . . .
H42C H -0.3531 0.1509 -0.3532 0.036 Uiso 1 1 calc R . .
H42D H -0.3912 0.2266 -0.3232 0.036 Uiso 1 1 calc R . .
C43A C -0.3429(4) 0.1397(3) -0.2776(2) 0.0272(12) Uani 1 1 d . . .
C44A C -0.3386(4) 0.1800(3) -0.2321(2) 0.0294(12) Uani 1 1 d . . .
H44B H -0.3397 0.2365 -0.2301 0.035 Uiso 1 1 calc R . .
C45A C -0.3326(4) 0.1391(3) -0.1896(2) 0.0299(12) Uani 1 1 d . . .
H45A H -0.3286 0.1675 -0.1584 0.036 Uiso 1 1 calc R . .
C46A C -0.3323(4) 0.0572(3) -0.1922(2) 0.0314(13) Uani 1 1 d . . .
H46B H -0.3283 0.0292 -0.1628 0.038 Uiso 1 1 calc R . .
C47A C -0.3379(4) 0.0158(3) -0.2375(2) 0.0309(13) Uani 1 1 d . . .
H47C H -0.3390 -0.0408 -0.2395 0.037 Uiso 1 1 calc R . .
C48A C -0.3418(4) 0.0575(3) -0.2804(2) 0.0306(12) Uani 1 1 d . . .
H48C H -0.3437 0.0293 -0.3116 0.037 Uiso 1 1 calc R . .
C50A C 0.2068(7) 0.1378(7) -0.4631(4) 0.086(4) Uani 1 1 d . . .
C51A C 0.1903(8) 0.1085(7) -0.4224(5) 0.094(3) Uani 1 1 d . . .
C52A C 0.2240(7) 0.0208(5) -0.4207(4) 0.073(3) Uani 1 1 d . . .
C53A C 0.2571(5) -0.0131(5) -0.4599(3) 0.057(2) Uani 1 1 d . . .
C54A C 0.2647(6) 0.0303(7) -0.5112(5) 0.093(4) Uani 1 1 d D . .
C55A C 0.2417(7) 0.0996(7) -0.5061(6) 0.112(4) Uani 1 1 d DU . .
C56A C 0.1218(9) 0.1937(5) -0.4821(4) 0.078(3) Uani 1 1 d . . .
C57A C 0.0384(7) 0.2013(4) -0.4564(4) 0.064(2) Uani 1 1 d . . .
C58A C 0.0315(7) 0.1636(5) -0.4129(4) 0.075(3) Uani 1 1 d . . .
C59A C 0.1055(7) 0.1182(5) -0.3960(3) 0.072(3) Uani 1 1 d . . .
C60A C 0.0843(10) 0.0396(6) -0.3751(3) 0.088(3) Uani 1 1 d U . .
C61A C 0.1606(7) -0.0186(5) -0.3930(3) 0.063(2) Uani 1 1 d . . .
C62A C 0.1262(5) -0.0954(5) -0.4036(3) 0.0488(18) Uani 1 1 d . . .
C63A C 0.1584(5) -0.1374(4) -0.4461(3) 0.0465(18) Uani 1 1 d . . .
C64A C 0.2270(5) -0.0943(5) -0.4752(2) 0.052(2) Uani 1 1 d . . .
C65A C 0.2130(6) -0.1039(6) -0.5273(3) 0.070(3) Uani 1 1 d . . .
C66A C 0.2331(5) -0.0265(5) -0.5515(3) 0.062(2) Uani 1 1 d . . .
C67A C 0.1724(7) -0.0089(7) -0.5925(3) 0.079(3) Uani 1 1 d . . .
C68A C 0.1454(6) 0.0733(8) -0.5931(4) 0.086(4) Uani 1 1 d . . .
C69A C 0.1819(7) 0.1248(6) -0.5518(4) 0.078(3) Uani 1 1 d . . .
C70A C 0.1169(9) 0.1821(6) -0.5325(5) 0.096(4) Uani 1 1 d . . .
C71A C -0.0633(9) 0.1979(5) -0.4821(4) 0.087(3) Uani 1 1 d . . .
C72A C -0.0722(8) 0.1313(7) -0.4068(4) 0.083(3) Uani 1 1 d . . .
C73A C -0.0039(11) 0.0075(9) -0.3716(3) 0.105(4) Uani 1 1 d U . .
C74A C -0.0462(9) -0.0748(9) -0.3849(4) 0.102(4) Uani 1 1 d . . .
C75A C 0.0178(7) -0.1215(8) -0.3987(4) 0.105(5) Uani 1 1 d . . .
C76A C -0.0234(7) -0.1832(5) -0.4443(4) 0.087(4) Uani 1 1 d . . .
C77A C 0.0751(8) -0.1896(4) -0.4704(4) 0.078(3) Uani 1 1 d . . .
C78A C 0.1381(7) -0.1529(6) -0.5486(4) 0.084(3) Uani 1 1 d . . .
C79A C 0.0934(8) -0.0609(9) -0.6120(4) 0.095(4) Uani 1 1 d . . .
C50B C 0.6359(6) 0.3680(4) 0.0711(3) 0.058(2) Uani 1 1 d . . .
C51B C 0.5844(6) 0.4100(4) 0.1081(3) 0.0490(17) Uani 1 1 d . . .
C52B C 0.4738(7) 0.3975(4) 0.1082(3) 0.063(2) Uani 1 1 d . . .
C53B C 0.4177(6) 0.3433(5) 0.0720(4) 0.071(3) Uani 1 1 d . . .
C54B C 0.4673(7) 0.3035(4) 0.0387(3) 0.062(2) Uani 1 1 d U . .
C55B C 0.5804(6) 0.3153(3) 0.0378(3) 0.0484(18) Uani 1 1 d . . .
C56B C 0.7160(6) 0.4213(5) 0.0561(4) 0.064(2) Uani 1 1 d . . .
C57B C 0.7121(6) 0.5037(6) 0.0863(4) 0.085(3) Uani 1 1 d . . .
C58B C 0.6274(5) 0.4905(4) 0.1179(2) 0.0409(15) Uani 1 1 d . . .
C59B C 0.5655(7) 0.5512(5) 0.1264(3) 0.061(2) Uani 1 1 d . . .
C60B C 0.4617(9) 0.5381(7) 0.1253(3) 0.084(3) Uani 1 1 d . . .
C61B C 0.4173(7) 0.4685(7) 0.1180(3) 0.072(3) Uani 1 1 d . . .
C62B C 0.3144(6) 0.4532(6) 0.0830(3) 0.066(2) Uani 1 1 d . . .
C63B C 0.3218(5) 0.3773(4) 0.0581(3) 0.056(2) Uani 1 1 d U . .
C64B C 0.2846(5) 0.3653(4) 0.0066(4) 0.057(2) Uani 1 1 d . . .
C65B C 0.3383(6) 0.3253(4) -0.0279(4) 0.074(3) Uani 1 1 d . . .
C66B C 0.4246(5) 0.2945(3) -0.0149(4) 0.061(2) Uani 1 1 d . . .
C67B C 0.5133(5) 0.3001(3) -0.0455(3) 0.0447(16) Uani 1 1 d . . .
C68B C 0.6048(5) 0.3126(3) -0.0128(3) 0.0401(15) Uani 1 1 d . . .
C69B C 0.6834(5) 0.3642(4) -0.0271(3) 0.053(2) Uani 1 1 d . . .
C70B C 0.7405(5) 0.4200(4) 0.0075(5) 0.074(3) Uani 1 1 d . . .
C71B C 0.7338(6) 0.5677(6) 0.0648(4) 0.078(3) Uani 1 1 d . . .
C72B C 0.5898(9) 0.6268(4) 0.1036(3) 0.080(3) Uani 1 1 d . . .
C73B C 0.4136(9) 0.6103(6) 0.0999(4) 0.077(3) Uani 1 1 d . . .
C74B C 0.2769(7) 0.5109(6) 0.0627(5) 0.089(4) Uani 1 1 d . . .
C75B C 0.2365(5) 0.5025(5) 0.0139(4) 0.060(2) Uani 1 1 d . . .
C76B C 0.2393(4) 0.4337(4) -0.0145(3) 0.0451(17) Uani 1 1 d . . .
C77B C 0.3297(6) 0.3652(5) -0.0741(4) 0.065(2) Uani 1 1 d . . .
C78B C 0.5073(7) 0.3398(4) -0.0885(3) 0.059(2) Uani 1 1 d . . .
C79B C 0.6693(8) 0.4023(5) -0.0724(4) 0.081(3) Uani 1 1 d . . .
Cl1 Cl -0.0308(7) 0.3988(6) -0.6358(4) 0.161(3) Uani 0.50 1 d P B 1
Cl2 Cl 0.0338(5) 0.4401(4) -0.5248(2) 0.117(2) Uani 0.50 1 d P B 1
C100 C 0.0880(6) 0.3761(7) -0.6072(2) 0.107(9) Uani 0.50 1 d PR B 1
C101 C 0.1120(5) 0.3931(4) -0.5571(2) 0.109(10) Uani 0.50 1 d PR B 1
C102 C 0.2031(6) 0.3710(6) -0.5350(2) 0.109(8) Uani 0.50 1 d PR B 1
H10E H 0.2194 0.3827 -0.5007 0.131 Uiso 0.50 1 calc PR B 1
C103 C 0.2702(6) 0.3318(6) -0.5630(2) 0.108(8) Uani 0.50 1 d PR B 1
H10F H 0.3322 0.3167 -0.5475 0.130 Uiso 0.50 1 calc PR B 1
C104 C 0.2491(5) 0.3149(4) -0.6115(3) 0.085(7) Uani 0.50 1 d PR B 1
H10G H 0.2961 0.2885 -0.6301 0.102 Uiso 0.50 1 calc PR B 1
C105 C 0.1551(6) 0.3369(7) -0.6352(2) 0.155(8) Uani 0.50 1 d PRU B 1
H10H H 0.1392 0.3248 -0.6695 0.186 Uiso 0.50 1 calc PR B 1
Cl4 Cl 0.1080(7) 0.3958(4) -0.5236(2) 0.115(3) Uani 0.50 1 d P C 2
Cl3 Cl 0.2458(4) 0.3971(3) -0.6102(2) 0.126(2) Uani 0.50 1 d PU C 2
C200 C 0.1102(4) 0.4009(3) -0.6245(2) 0.067(4) Uani 0.50 1 d PRU C 2
C201 C 0.0540(4) 0.4025(6) -0.5833(2) 0.069(4) Uani 0.50 1 d PRU C 2
C202 C -0.0509(4) 0.4066(6) -0.5889(2) 0.100(8) Uani 0.50 1 d PR C 2
H20A H -0.0892 0.4078 -0.5607 0.120 Uiso 0.50 1 calc PR C 2
C203 C -0.0996(4) 0.4089(6) -0.6356(2) 0.105(7) Uani 0.50 1 d PRU C 2
H20B H -0.1713 0.4116 -0.6394 0.126 Uiso 0.50 1 calc PR C 2
C204 C -0.0434(4) 0.4074(7) -0.6769(2) 0.099(7) Uani 0.50 1 d PRU C 2
H20C H -0.0766 0.4091 -0.7088 0.118 Uiso 0.50 1 calc PR C 2
C205 C 0.0615(4) 0.4033(7) -0.6713(2) 0.100(6) Uani 0.50 1 d PRU C 2
H20D H 0.0999 0.4022 -0.6994 0.120 Uiso 0.50 1 calc PR C 2
O100 O 0.0055(18) 0.4274(15) -0.7071(10) 0.078(6) Uani 0.25 1 d PU D 3

loop_
_atom_site_aniso_label
_atom_site_aniso_U_11
_atom_site_aniso_U_22
_atom_site_aniso_U_33
_atom_site_aniso_U_23
_atom_site_aniso_U_13
_atom_site_aniso_U_12
Ni1B 0.0204(3) 0.0180(3) 0.0171(3) 0.0017(2) 0.0035(2) 0.0017(2)
Ni2B 0.0155(3) 0.0160(3) 0.0162(3) 0.0034(2) 0.0040(2) -0.0004(2)
Ni3B 0.0172(3) 0.0225(3) 0.0257(4) 0.0065(3) 0.0051(3) 0.0012(2)
S1B 0.0241(6) 0.0256(6) 0.0207(6) 0.0037(5) 0.0081(5) 0.0017(5)
S2B 0.0222(6) 0.0170(5) 0.0179(6) 0.0049(4) 0.0019(5) 0.0001(4)
S3B 0.0188(6) 0.0241(6) 0.0201(6) 0.0044(5) 0.0064(5) -0.0020(5)
N1B 0.024(2) 0.027(2) 0.021(2) -0.0014(17) 0.0037(18) 0.0029(17)
N2B 0.0151(19) 0.0148(18) 0.021(2) 0.0004(15) 0.0008(16) 0.0002(14)
N3B 0.015(2) 0.033(2) 0.034(3) 0.013(2) 0.0073(19) 0.0009(17)
O1B 0.0192(17) 0.0179(16) 0.0254(19) 0.0011(14) 0.0021(14) 0.0003(13)
O2B 0.0198(18) 0.0210(17) 0.036(2) -0.0005(15) 0.0052(16) 0.0007(14)
O3B 0.0153(16) 0.0228(17) 0.0184(18) 0.0031(13) 0.0033(13) -0.0010(13)
O4B 0.0202(18) 0.0334(19) 0.0171(18) 0.0030(15) 0.0000(14) 0.0050(14)
O5B 0.027(2) 0.0255(19) 0.047(3) -0.0005(17) -0.0015(18) 0.0086(15)
O6B 0.085(4) 0.037(3) 0.101(5) -0.028(3) -0.039(4) 0.031(3)
C1B 0.038(3) 0.035(3) 0.023(3) -0.005(2) 0.009(2) 0.007(2)
C2B 0.028(3) 0.028(3) 0.035(3) -0.009(2) 0.010(2) 0.007(2)
C3B 0.036(3) 0.024(3) 0.025(3) -0.008(2) 0.004(2) 0.003(2)
C4B 0.029(3) 0.025(3) 0.027(3) -0.006(2) -0.004(2) 0.004(2)
C5B 0.023(3) 0.021(2) 0.020(3) 0.0022(19) -0.002(2) -0.0001(19)
C6B 0.023(3) 0.024(3) 0.027(3) 0.002(2) -0.003(2) 0.001(2)
C7B 0.022(3) 0.031(3) 0.042(4) -0.008(2) -0.004(2) -0.004(2)
C8B 0.036(3) 0.032(3) 0.057(4) -0.014(3) -0.005(3) -0.008(3)
C9B 0.034(3) 0.035(3) 0.040(4) -0.019(3) -0.006(3) 0.000(2)
C10B 0.019(3) 0.025(3) 0.036(3) 0.010(2) 0.004(2) -0.001(2)
C11B 0.015(2) 0.026(3) 0.035(3) 0.002(2) 0.010(2) 0.0007(19)
C12B 0.028(3) 0.038(3) 0.035(3) 0.009(3) 0.008(3) -0.007(2)
C13B 0.035(3) 0.054(4) 0.029(3) -0.006(3) 0.017(3) -0.011(3)
C14B 0.031(3) 0.035(3) 0.047(4) -0.010(3) 0.017(3) -0.005(2)
C15B 0.025(3) 0.027(3) 0.051(4) 0.000(3) 0.008(3) 0.002(2)
C16B 0.017(3) 0.027(3) 0.035(3) 0.003(2) 0.005(2) 0.004(2)
C17B 0.023(3) 0.021(2) 0.028(3) 0.002(2) 0.001(2) 0.0046(19)
C18B 0.016(2) 0.025(2) 0.023(3) 0.003(2) 0.000(2) 0.0022(19)
C19B 0.015(2) 0.016(2) 0.025(3) 0.0025(19) 0.005(2) 0.0009(17)
C20B 0.018(2) 0.016(2) 0.020(3) 0.0008(18) 0.0054(19) -0.0006(17)
C21B 0.021(2) 0.013(2) 0.014(2) 0.0019(17) 0.0049(19) -0.0017(17)
C22B 0.020(2) 0.018(2) 0.021(3) 0.0026(19) 0.001(2) -0.0007(18)
C23B 0.029(3) 0.033(3) 0.016(3) -0.004(2) 0.003(2) 0.002(2)
C24B 0.029(3) 0.034(3) 0.021(3) -0.004(2) 0.011(2) -0.002(2)
C25B 0.025(3) 0.023(2) 0.025(3) -0.001(2) 0.007(2) 0.003(2)
C26B 0.028(3) 0.028(3) 0.021(3) 0.002(2) -0.003(2) 0.002(2)
C27B 0.027(3) 0.027(3) 0.020(3) 0.005(2) -0.002(2) 0.007(2)
C28B 0.035(3) 0.027(3) 0.031(3) -0.003(2) -0.011(2) 0.002(2)
C29B 0.038(3) 0.034(3) 0.036(3) -0.001(3) -0.006(3) 0.014(3)
C30B 0.027(3) 0.046(3) 0.031(3) 0.005(3) 0.004(2) 0.013(3)
C31B 0.035(3) 0.035(3) 0.030(3) 0.006(2) 0.001(3) -0.001(2)
C32B 0.035(3) 0.030(3) 0.025(3) 0.005(2) 0.002(2) 0.009(2)
C33B 0.016(2) 0.041(3) 0.024(3) -0.003(2) 0.003(2) -0.007(2)
C34B 0.019(3) 0.051(3) 0.022(3) 0.005(2) 0.003(2) 0.008(2)
C35B 0.014(2) 0.044(3) 0.038(3) 0.018(3) 0.009(2) -0.001(2)
C36B 0.010(2) 0.036(3) 0.062(4) 0.020(3) 0.003(3) 0.000(2)
C37B 0.017(3) 0.025(3) 0.053(4) 0.009(3) 0.007(3) 0.000(2)
C38B 0.027(3) 0.032(3) 0.081(5) 0.004(3) -0.012(3) 0.004(2)
C39B 0.033(4) 0.029(3) 0.105(7) 0.011(4) 0.005(4) 0.008(3)
C40B 0.027(3) 0.038(4) 0.102(7) 0.023(4) -0.008(4) 0.001(3)
C41B 0.024(3) 0.043(4) 0.077(5) 0.025(3) 0.001(3) 0.002(3)
C42B 0.095(6) 0.052(4) 0.108(6) -0.029(4) -0.025(5) 0.032(4)
C43B 0.063(5) 0.043(4) 0.078(6) -0.033(4) -0.013(5) 0.028(4)
C44B 0.078(14) 0.039(9) 0.069(14) -0.009(10) 0.019(12) 0.001(8)
C45B 0.066(14) 0.024(10) 0.068(12) -0.010(9) 0.029(10) 0.014(8)
C46B 0.075(12) 0.046(10) 0.062(12) -0.031(8) -0.025(10) 0.026(9)
C47B 0.086(11) 0.071(9) 0.050(8) -0.032(7) 0.004(8) 0.040(8)
C48B 0.060(8) 0.055(8) 0.073(8) -0.040(7) -0.009(7) 0.032(6)
C44' 0.16(2) 0.028(8) 0.080(13) -0.022(9) 0.031(16) 0.006(10)
C45' 0.16(2) 0.038(9) 0.080(13) -0.023(9) 0.031(16) 0.011(11)
C46' 0.051(12) 0.020(10) 0.21(4) 0.001(15) 0.049(18) 0.003(8)
C47' 0.086(14) 0.044(10) 0.081(15) -0.025(10) -0.034(12) 0.033(10)
C48' 0.082(11) 0.057(9) 0.056(9) -0.023(8) 0.012(9) 0.027(8)
Ni1A 0.0153(3) 0.0227(3) 0.0161(3) 0.0051(2) 0.0031(2) -0.0020(2)
Ni2A 0.0176(3) 0.0234(3) 0.0166(3) 0.0041(2) 0.0038(2) -0.0051(2)
Ni3A 0.0222(3) 0.0183(3) 0.0153(3) 0.0022(2) 0.0044(3) -0.0034(2)
S1A 0.0227(6) 0.0253(6) 0.0150(6) 0.0031(5) 0.0041(5) -0.0011(5)
S2A 0.0178(6) 0.0294(6) 0.0163(6) 0.0048(5) 0.0022(5) -0.0049(5)
S3A 0.0250(6) 0.0219(6) 0.0187(6) 0.0003(5) 0.0049(5) -0.0077(5)
N1A 0.013(2) 0.028(2) 0.021(2) 0.0088(17) 0.0042(16) 0.0007(16)
N2A 0.015(2) 0.027(2) 0.017(2) 0.0054(17) 0.0018(16) -0.0083(16)
N3A 0.030(2) 0.020(2) 0.020(2) 0.0033(17) 0.0088(19) -0.0016(17)
O1A 0.0194(18) 0.0227(17) 0.0240(19) 0.0056(14) 0.0060(15) -0.0017(13)
O2A 0.0254(19) 0.0222(18) 0.036(2) 0.0093(15) 0.0125(16) 0.0036(14)
O3A 0.0263(19) 0.0283(19) 0.027(2) 0.0100(15) 0.0123(16) 0.0002(15)
O4A 0.042(2) 0.031(2) 0.035(2) 0.0131(17) 0.0184(19) 0.0006(17)
O5A 0.0241(19) 0.0274(18) 0.0205(19) 0.0076(15) 0.0026(15) -0.0040(14)
O6A 0.0222(19) 0.036(2) 0.032(2) 0.0167(17) -0.0029(16) -0.0057(15)
C1A 0.024(3) 0.029(3) 0.020(3) 0.005(2) 0.007(2) 0.001(2)
C2A 0.014(2) 0.027(3) 0.029(3) 0.009(2) 0.005(2) 0.0019(19)
C3A 0.016(2) 0.031(3) 0.025(3) 0.012(2) 0.005(2) 0.000(2)
C4A 0.021(3) 0.026(3) 0.024(3) 0.009(2) 0.004(2) -0.002(2)
C5A 0.019(2) 0.027(2) 0.016(2) 0.0078(19) 0.0038(19) -0.0011(19)
C6A 0.024(3) 0.026(3) 0.022(3) 0.006(2) 0.007(2) -0.001(2)
C7A 0.035(3) 0.025(3) 0.037(3) 0.005(2) 0.009(3) 0.002(2)
C8A 0.035(3) 0.023(3) 0.047(4) 0.008(2) 0.006(3) -0.009(2)
C9A 0.022(3) 0.030(3) 0.040(3) 0.012(2) 0.008(2) -0.005(2)
C10A 0.041(3) 0.027(3) 0.051(4) 0.007(3) 0.025(3) 0.010(2)
C11A 0.025(3) 0.028(3) 0.025(3) 0.003(2) 0.006(2) 0.007(2)
C12A 0.027(3) 0.037(3) 0.033(3) 0.010(2) -0.004(2) 0.002(2)
C13A 0.050(4) 0.040(3) 0.025(3) 0.002(3) 0.011(3) -0.003(3)
C14A 0.040(4) 0.036(3) 0.058(5) -0.004(3) 0.025(3) -0.001(3)
C15A 0.025(3) 0.059(4) 0.070(5) -0.012(4) -0.004(3) 0.014(3)
C16A 0.038(3) 0.042(3) 0.026(3) 0.004(2) -0.004(3) 0.011(3)
C17A 0.018(2) 0.029(3) 0.025(3) 0.008(2) -0.001(2) -0.0035(19)
C18A 0.016(2) 0.027(3) 0.023(3) 0.010(2) 0.004(2) -0.0001(19)
C19A 0.011(2) 0.029(3) 0.022(3) 0.001(2) -0.0034(19) -0.0046(18)
C20A 0.020(2) 0.030(3) 0.015(2) 0.005(2) 0.002(2) -0.006(2)
C21A 0.018(2) 0.034(3) 0.017(3) 0.007(2) 0.004(2) -0.008(2)
C22A 0.029(3) 0.033(3) 0.022(3) 0.007(2) 0.007(2) -0.003(2)
C23A 0.039(3) 0.044(3) 0.018(3) 0.011(2) 0.009(2) -0.003(3)
C24A 0.036(3) 0.046(3) 0.021(3) 0.003(2) 0.013(2) 0.000(3)
C25A 0.025(3) 0.037(3) 0.021(3) 0.000(2) 0.007(2) 0.000(2)
C26A 0.066(5) 0.039(3) 0.044(4) 0.019(3) 0.028(4) 0.005(3)
C27A 0.072(5) 0.032(3) 0.042(4) 0.011(3) 0.031(4) -0.006(3)
C28A 0.077(6) 0.070(6) 0.093(7) -0.014(5) 0.021(6) -0.024(5)
C29A 0.126(9) 0.069(6) 0.090(8) -0.031(5) 0.041(7) -0.038(6)
C30A 0.173(12) 0.043(5) 0.074(7) 0.007(5) 0.072(8) 0.011(6)
C31A 0.155(10) 0.077(6) 0.049(5) 0.014(5) 0.039(6) 0.059(7)
C32A 0.110(7) 0.054(4) 0.038(4) 0.010(3) 0.028(4) 0.030(5)
C33A 0.034(3) 0.020(2) 0.030(3) 0.002(2) 0.009(2) -0.006(2)
C34A 0.029(3) 0.023(3) 0.026(3) 0.006(2) 0.010(2) -0.003(2)
C35A 0.034(3) 0.024(3) 0.025(3) 0.009(2) 0.006(2) 0.001(2)
C36A 0.030(3) 0.025(3) 0.023(3) 0.008(2) 0.005(2) 0.004(2)
C37A 0.023(3) 0.018(2) 0.020(3) 0.0029(19) 0.003(2) 0.0036(18)
C38A 0.025(3) 0.022(2) 0.023(3) 0.006(2) -0.002(2) 0.004(2)
C39A 0.027(3) 0.025(3) 0.024(3) 0.005(2) 0.001(2) 0.002(2)
C40A 0.033(3) 0.042(3) 0.027(3) 0.013(3) 0.001(2) 0.011(2)
C41A 0.037(3) 0.037(3) 0.031(3) 0.017(2) 0.006(3) 0.009(2)
C42A 0.018(3) 0.032(3) 0.039(3) 0.016(2) -0.005(2) -0.006(2)
C43A 0.014(2) 0.032(3) 0.036(3) 0.010(2) 0.000(2) -0.001(2)
C44A 0.023(3) 0.025(3) 0.040(3) 0.008(2) 0.003(2) 0.000(2)
C45A 0.026(3) 0.031(3) 0.032(3) 0.002(2) 0.006(2) -0.004(2)
C46A 0.026(3) 0.038(3) 0.031(3) 0.015(2) 0.005(2) -0.004(2)
C47A 0.030(3) 0.024(3) 0.039(3) 0.013(2) 0.003(3) -0.005(2)
C48A 0.028(3) 0.029(3) 0.035(3) 0.008(2) 0.005(2) -0.005(2)
C50A 0.048(5) 0.110(8) 0.088(7) -0.045(7) 0.014(5) -0.059(5)
C51A 0.065(7) 0.108(9) 0.094(8) -0.040(7) -0.034(6) -0.026(6)
C52A 0.051(5) 0.067(6) 0.093(8) -0.011(5) -0.047(5) 0.005(4)
C53A 0.016(3) 0.078(6) 0.077(6) 0.023(5) -0.010(3) 0.002(3)
C54A 0.025(4) 0.111(8) 0.141(10) -0.028(8) 0.037(5) -0.018(5)
C55A 0.033(5) 0.116(8) 0.178(12) -0.054(8) 0.032(6) -0.034(5)
C56A 0.105(8) 0.040(4) 0.080(7) 0.007(4) -0.025(6) -0.041(5)
C57A 0.079(6) 0.033(4) 0.071(6) -0.018(4) -0.031(5) 0.002(4)
C58A 0.068(6) 0.070(6) 0.078(7) -0.059(5) -0.021(5) 0.019(5)
C59A 0.074(6) 0.080(6) 0.051(5) -0.040(5) -0.031(5) -0.003(5)
C60A 0.132(7) 0.088(6) 0.036(4) -0.016(4) -0.038(5) 0.013(6)
C61A 0.069(6) 0.078(6) 0.039(4) -0.010(4) -0.034(4) 0.028(5)
C62A 0.033(4) 0.080(5) 0.036(4) 0.031(4) -0.004(3) 0.014(3)
C63A 0.032(3) 0.033(3) 0.071(5) 0.007(3) -0.025(3) 0.009(3)
C64A 0.039(4) 0.093(6) 0.029(4) -0.005(4) -0.004(3) 0.045(4)
C65A 0.050(5) 0.101(7) 0.064(6) -0.017(5) 0.003(4) 0.047(5)
C66A 0.026(4) 0.091(6) 0.073(6) 0.000(5) 0.032(4) 0.016(4)
C67A 0.054(5) 0.144(9) 0.046(5) 0.001(6) 0.038(5) 0.013(6)
C68A 0.036(5) 0.163(11) 0.071(7) 0.076(7) 0.032(5) 0.019(6)
C69A 0.044(5) 0.089(7) 0.102(8) 0.051(6) 0.020(5) -0.022(5)
C70A 0.094(8) 0.062(6) 0.125(10) 0.039(6) -0.006(7) -0.037(6)
C71A 0.122(9) 0.041(5) 0.094(8) -0.024(5) -0.030(7) 0.041(5)
C72A 0.067(6) 0.110(8) 0.068(7) -0.061(6) 0.003(5) 0.033(6)
C73A 0.129(10) 0.167(11) 0.014(4) -0.004(5) 0.006(5) -0.024(9)
C74A 0.088(8) 0.182(12) 0.044(5) 0.069(7) 0.020(5) -0.001(8)
C75A 0.055(6) 0.178(11) 0.102(8) 0.116(9) 0.039(6) 0.048(7)
C76A 0.060(6) 0.064(5) 0.135(9) 0.078(6) -0.038(6) -0.026(4)
C77A 0.092(7) 0.026(4) 0.108(8) -0.005(4) -0.054(6) 0.017(4)
C78A 0.053(5) 0.073(6) 0.122(9) -0.058(6) 0.010(6) 0.032(5)
C79A 0.072(7) 0.167(12) 0.045(6) -0.045(7) 0.033(5) -0.004(8)
C50B 0.063(5) 0.039(4) 0.071(5) 0.023(4) -0.021(4) 0.014(3)
C51B 0.061(5) 0.043(4) 0.045(4) 0.026(3) -0.006(3) 0.012(3)
C52B 0.083(6) 0.056(4) 0.045(4) 0.038(4) -0.018(4) -0.041(4)
C53B 0.065(5) 0.058(5) 0.090(7) 0.057(5) -0.002(5) -0.022(4)
C54B 0.093(6) 0.020(3) 0.082(6) 0.029(3) 0.045(5) 0.008(3)
C55B 0.060(5) 0.021(3) 0.063(5) 0.014(3) -0.014(4) 0.009(3)
C56B 0.040(4) 0.073(6) 0.081(6) 0.013(5) -0.020(4) 0.025(4)
C57B 0.050(5) 0.102(7) 0.094(7) 0.042(6) -0.054(5) -0.026(5)
C58B 0.033(3) 0.043(3) 0.045(4) 0.017(3) -0.013(3) -0.001(3)
C59B 0.072(6) 0.063(5) 0.047(5) 0.001(4) -0.013(4) 0.018(4)
C60B 0.099(8) 0.106(8) 0.053(6) 0.017(5) 0.021(5) 0.018(7)
C61B 0.061(6) 0.102(7) 0.060(6) 0.042(5) 0.020(4) 0.018(5)
C62B 0.045(5) 0.085(6) 0.070(6) 0.013(5) 0.030(4) -0.022(4)
C63B 0.026(3) 0.056(4) 0.091(5) 0.052(4) 0.011(3) -0.009(3)
C64B 0.032(4) 0.027(3) 0.110(7) 0.005(4) 0.020(4) -0.020(3)
C65B 0.047(5) 0.029(4) 0.139(9) -0.008(5) -0.009(5) -0.014(3)
C66B 0.046(4) 0.013(3) 0.120(8) 0.012(3) -0.006(4) -0.012(3)
C67B 0.046(4) 0.019(3) 0.068(5) 0.003(3) 0.002(3) 0.001(2)
C68B 0.040(4) 0.022(3) 0.060(4) 0.012(3) 0.001(3) 0.011(2)
C69B 0.034(4) 0.033(3) 0.093(6) 0.000(4) 0.008(4) 0.014(3)
C70B 0.015(3) 0.041(4) 0.168(11) 0.015(5) -0.002(5) 0.012(3)
C71B 0.044(5) 0.091(7) 0.093(7) 0.034(6) -0.033(5) -0.030(4)
C72B 0.125(9) 0.035(4) 0.070(6) -0.017(4) -0.054(6) 0.024(5)
C73B 0.098(8) 0.069(6) 0.071(7) 0.004(5) 0.027(6) 0.027(6)
C74B 0.056(6) 0.083(7) 0.139(11) 0.027(7) 0.065(7) 0.010(5)
C75B 0.019(3) 0.054(5) 0.110(7) 0.030(5) 0.016(4) 0.002(3)
C76B 0.021(3) 0.055(4) 0.056(5) 0.017(3) -0.007(3) -0.017(3)
C77B 0.041(4) 0.057(5) 0.090(7) -0.027(5) -0.021(4) -0.002(4)
C78B 0.082(6) 0.036(4) 0.057(5) -0.006(3) -0.008(4) 0.014(4)
C79B 0.087(7) 0.058(5) 0.109(9) 0.017(5) 0.061(7) 0.032(5)
Cl1 0.121(7) 0.214(10) 0.152(8) 0.016(7) -0.001(6) 0.054(6)
Cl2 0.143(6) 0.134(5) 0.085(4) 0.031(4) 0.048(4) 0.019(5)
C100 0.14(2) 0.12(2) 0.063(16) 0.020(14) 0.025(16) -0.012(16)
C101 0.16(3) 0.056(12) 0.095(19) 0.019(14) -0.05(2) -0.020(14)
C102 0.11(2) 0.095(17) 0.12(2) -0.023(15) 0.002(17) 0.018(14)
C103 0.083(15) 0.106(17) 0.13(2) 0.043(16) -0.043(15) -0.026(13)
C104 0.085(14) 0.095(14) 0.094(15) 0.051(12) 0.063(12) 0.039(11)
C105 0.093(14) 0.223(19) 0.157(17) 0.026(16) 0.039(14) 0.020(15)
Cl4 0.218(9) 0.069(3) 0.068(4) 0.019(3) 0.054(5) 0.022(4)
Cl3 0.079(4) 0.170(7) 0.131(6) 0.003(5) 0.011(4) 0.017(4)
C200 0.093(12) 0.066(9) 0.043(9) -0.013(7) 0.022(8) -0.001(8)
C201 0.110(12) 0.054(8) 0.041(9) -0.004(7) 0.026(8) -0.019(8)
C202 0.106(18) 0.082(14) 0.113(19) -0.020(13) 0.060(16) -0.002(12)
C203 0.136(19) 0.053(9) 0.123(16) -0.009(11) -0.014(14) 0.019(11)
C204 0.147(19) 0.048(8) 0.091(15) -0.013(11) -0.046(13) 0.008(10)
C205 0.124(16) 0.117(15) 0.061(12) -0.036(11) 0.022(11) 0.030(12)
O100 0.060(14) 0.083(15) 0.084(15) 0.007(12) -0.022(11) -0.004(11)

loop_
_atom_type_symbol
_atom_type_description
_atom_type_scat_dispersion_real
_atom_type_scat_dispersion_imag
_atom_type_scat_source
C C 0.0033 0.0016 'International Tables Vol C Tables 4.2.6.8 and 6.1.1.4'
H H 0.0000 0.0000 'International Tables Vol C Tables 4.2.6.8 and 6.1.1.4'
N N 0.0061 0.0033 'International Tables Vol C Tables 4.2.6.8 and 6.1.1.4'
O O 0.0106 0.0060 'International Tables Vol C Tables 4.2.6.8 and 6.1.1.4'
S S 0.1246 0.1234 'International Tables Vol C Tables 4.2.6.8 and 6.1.1.4'
Ni Ni 0.3393 1.1124 'International Tables Vol C Tables 4.2.6.8 and 6.1.1.4'
Cl Cl 0.1484 0.1585 'International Tables Vol C Tables 4.2.6.8 and 6.1.1.4'

loop_
_geom_angle_atom_site_label_1
_geom_angle_atom_site_label_2
_geom_angle_atom_site_label_3
_geom_angle
_geom_angle_site_symmetry_1
_geom_angle_site_symmetry_3
O1B Ni1B N1B 94.22(16) . .
O1B Ni1B S1B 172.75(11) . .
N1B Ni1B S1B 89.03(13) . .
O1B Ni1B S2B 90.97(10) . .
N1B Ni1B S2B 173.06(13) . .
S1B Ni1B S2B 85.30(5) . .
O3B Ni2B N2B 94.20(16) . .
O3B Ni2B S2B 177.14(10) . .
N2B Ni2B S2B 88.42(13) . .
O3B Ni2B S3B 91.94(10) . .
N2B Ni2B S3B 170.80(12) . .
S2B Ni2B S3B 85.32(5) . .
O5B Ni3B N3B 93.75(19) . .
O5B Ni3B S3B 174.05(13) . .
N3B Ni3B S3B 88.99(14) . .
O5B Ni3B S1B 90.66(13) . .
N3B Ni3B S1B 175.48(14) . .
S3B Ni3B S1B 86.52(5) . .
C1B S1B Ni1B 98.37(19) . .
C1B S1B Ni3B 108.0(2) . .
Ni1B S1B Ni3B 107.73(6) . .
C17B S2B Ni2B 99.14(18) . .
C17B S2B Ni1B 109.99(17) . .
Ni2B S2B Ni1B 109.55(5) . .
C33B S3B Ni3B 96.92(19) . .
C33B S3B Ni2B 109.65(17) . .
Ni3B S3B Ni2B 108.39(5) . .
C3B N1B C2B 116.4(4) . .
C3B N1B Ni1B 125.8(4) . .
C2B N1B Ni1B 117.7(3) . .
C19B N2B C18B 115.7(4) . .
C19B N2B Ni2B 125.4(3) . .
C18B N2B Ni2B 118.9(3) . .
C35B N3B C34B 115.8(5) . .
C35B N3B Ni3B 125.5(4) . .
C34B N3B Ni3B 118.5(3) . .
C5B O1B Ni1B 127.7(3) . .
C6B O2B C10B 117.3(4) . .
C21B O3B Ni2B 127.4(3) . .
C22B O4B C26B 116.6(4) . .
C37B O5B Ni3B 128.7(4) . .
C38B O6B C42B 117.3(6) . .
C2B C1B S1B 108.7(4) . .
C2B C1B H1BA 110.0 . .
S1B C1B H1BA 110.0 . .
C2B C1B H1BB 110.0 . .
S1B C1B H1BB 110.0 . .
H1BA C1B H1BB 108.3 . .
N1B C2B C1B 109.8(4) . .
N1B C2B H2BA 109.7 . .
C1B C2B H2BA 109.7 . .
N1B C2B H2BB 109.7 . .
C1B C2B H2BB 109.7 . .
H2BA C2B H2BB 108.2 . .
N1B C3B C4B 126.3(5) . .
N1B C3B H3BA 116.9 . .
C4B C3B H3BA 116.9 . .
C5B C4B C9B 120.1(5) . .
C5B C4B C3B 121.6(5) . .
C9B C4B C3B 117.8(5) . .
O1B C5B C4B 124.1(5) . .
O1B C5B C6B 118.0(4) . .
C4B C5B C6B 117.9(4) . .
O2B C6B C7B 124.6(5) . .
O2B C6B C5B 114.4(4) . .
C7B C6B C5B 121.0(5) . .
C6B C7B C8B 120.1(5) . .
C6B C7B H7BA 120.0 . .
C8B C7B H7BA 120.0 . .
C9B C8B C7B 119.6(5) . .
C9B C8B H8BA 120.2 . .
C7B C8B H8BA 120.2 . .
C8B C9B C4B 121.3(5) . .
C8B C9B H9BA 119.3 . .
C4B C9B H9BA 119.3 . .
O2B C10B C11B 105.1(4) . .
O2B C10B H10A 110.7 . .
C11B C10B H10A 110.7 . .
O2B C10B H10B 110.7 . .
C11B C10B H10B 110.7 . .
H10A C10B H10B 108.8 . .
C12B C11B C16B 119.5(5) . .
C12B C11B C10B 122.2(5) . .
C16B C11B C10B 118.1(5) . .
C13B C12B C11B 120.6(5) . .
C13B C12B H12A 119.7 . .
C11B C12B H12A 119.7 . .
C14B C13B C12B 119.6(6) . .
C14B C13B H13A 120.2 . .
C12B C13B H13A 120.2 . .
C13B C14B C15B 120.3(5) . .
C13B C14B H14A 119.9 . .
C15B C14B H14A 119.9 . .
C16B C15B C14B 120.2(6) . .
C16B C15B H15A 119.9 . .
C14B C15B H15A 119.9 . .
C15B C16B C11B 119.8(5) . .
C15B C16B H16A 120.1 . .
C11B C16B H16A 120.1 . .
C18B C17B S2B 108.7(3) . .
C18B C17B H17A 110.0 . .
S2B C17B H17A 110.0 . .
C18B C17B H17B 110.0 . .
S2B C17B H17B 110.0 . .
H17A C17B H17B 108.3 . .
N2B C18B C17B 109.7(4) . .
N2B C18B H18A 109.7 . .
C17B C18B H18A 109.7 . .
N2B C18B H18B 109.7 . .
C17B C18B H18B 109.7 . .
H18A C18B H18B 108.2 . .
N2B C19B C20B 126.6(4) . .
N2B C19B H19A 116.7 . .
C20B C19B H19A 116.7 . .
C21B C20B C25B 120.3(5) . .
C21B C20B C19B 121.2(4) . .
C25B C20B C19B 118.0(4) . .
O3B C21B C20B 124.0(4) . .
O3B C21B C22B 118.6(4) . .
C20B C21B C22B 117.4(4) . .
C23B C22B O4B 123.8(5) . .
C23B C22B C21B 120.7(5) . .
O4B C22B C21B 115.5(4) . .
C22B C23B C24B 121.0(5) . .
C22B C23B H23A 119.5 . .
C24B C23B H23A 119.5 . .
C25B C24B C23B 119.6(5) . .
C25B C24B H24A 120.2 . .
C23B C24B H24A 120.2 . .
C24B C25B C20B 121.1(5) . .
C24B C25B H25A 119.5 . .
C20B C25B H25A 119.5 . .
O4B C26B C27B 108.0(4) . .
O4B C26B H26A 110.1 . .
C27B C26B H26A 110.1 . .
O4B C26B H26B 110.1 . .
C27B C26B H26B 110.1 . .
H26A C26B H26B 108.4 . .
C28B C27B C32B 118.4(5) . .
C28B C27B C26B 120.8(5) . .
C32B C27B C26B 120.8(5) . .
C27B C28B C29B 120.6(5) . .
C27B C28B H28A 119.7 . .
C29B C28B H28A 119.7 . .
C30B C29B C28B 120.5(5) . .
C30B C29B H29A 119.7 . .
C28B C29B H29A 119.7 . .
C29B C30B C31B 119.6(5) . .
C29B C30B H30A 120.2 . .
C31B C30B H30A 120.2 . .
C32B C31B C30B 119.5(5) . .
C32B C31B H31A 120.2 . .
C30B C31B H31A 120.2 . .
C31B C32B C27B 121.3(5) . .
C31B C32B H32A 119.3 . .
C27B C32B H32A 119.3 . .
C34B C33B S3B 109.0(4) . .
C34B C33B H33A 109.9 . .
S3B C33B H33A 109.9 . .
C34B C33B H33B 109.9 . .
S3B C33B H33B 109.9 . .
H33A C33B H33B 108.3 . .
N3B C34B C33B 109.1(4) . .
N3B C34B H34A 109.9 . .
C33B C34B H34A 109.9 . .
N3B C34B H34B 109.9 . .
C33B C34B H34B 109.9 . .
H34A C34B H34B 108.3 . .
N3B C35B C36B 126.8(6) . .
N3B C35B H35A 116.6 . .
C36B C35B H35A 116.6 . .
C37B C36B C35B 121.3(5) . .
C37B C36B C41B 120.9(6) . .
C35B C36B C41B 117.8(6) . .
O5B C37B C36B 123.7(5) . .
O5B C37B C38B 119.1(6) . .
C36B C37B C38B 117.2(5) . .
O6B C38B C39B 125.1(7) . .
O6B C38B C37B 114.1(5) . .
C39B C38B C37B 120.8(7) . .
C38B C39B C40B 120.4(7) . .
C38B C39B H39A 119.8 . .
C40B C39B H39A 119.8 . .
C41B C40B C39B 120.4(6) . .
C41B C40B H40A 119.8 . .
C39B C40B H40A 119.8 . .
C40B C41B C36B 120.3(7) . .
C40B C41B H41A 119.8 . .
C36B C41B H41A 119.8 . .
O6B C42B C43B 110.0(6) . .
O6B C42B H42A 109.7 . .
C43B C42B H42A 109.7 . .
O6B C42B H42B 109.7 . .
C43B C42B H42B 109.7 . .
H42A C42B H42B 108.2 . .
C44B C43B C48' 84.5(15) . .
C44B C43B C44' 35.0(14) . .
C48' C43B C44' 119.4(18) . .
C44B C43B C48B 117.6(15) . .
C48' C43B C48B 35.5(10) . .
C44' C43B C48B 149.8(17) . .
C44B C43B C42B 132.8(14) . .
C48' C43B C42B 141.5(14) . .
C44' C43B C42B 98.6(15) . .
C48B C43B C42B 109.6(11) . .
C43B C44B C45B 126(2) . .
C43B C44B H44A 116.9 . .
C45B C44B H44A 116.9 . .
C46B C45B C44B 114(2) . .
C46B C45B H45B 122.9 . .
C44B C45B H45B 122.9 . .
C45B C46B C47B 123(2) . .
C45B C46B H46A 118.7 . .
C47B C46B H46A 118.7 . .
C46B C47B C48B 120(2) . .
C46B C47B H47A 119.8 . .
C48B C47B H47A 119.8 . .
C47B C48B C43B 118.8(18) . .
C47B C48B H48A 120.6 . .
C43B C48B H48A 120.6 . .
C45' C44' C43B 117(3) . .
C45' C44' H44C 121.3 . .
C43B C44' H44C 121.3 . .
C44' C45' C46' 134(4) . .
C44' C45' H45C 112.8 . .
C46' C45' H45C 112.8 . .
C45' C46' C47' 113(3) . .
C45' C46' H46C 123.7 . .
C47' C46' H46C 123.7 . .
C46' C47' C48' 118(3) . .
C46' C47' H47B 120.9 . .
C48' C47' H47B 120.9 . .
C43B C48' C47' 118(2) . .
C43B C48' H48B 121.1 . .
C47' C48' H48B 121.1 . .
O1A Ni1A N1A 93.24(16) . .
O1A Ni1A S1A 177.15(11) . .
N1A Ni1A S1A 89.25(13) . .
O1A Ni1A S2A 90.78(11) . .
N1A Ni1A S2A 172.50(14) . .
S1A Ni1A S2A 86.59(5) . .
O3A Ni2A N2A 93.53(16) . .
O3A Ni2A S2A 171.62(13) . .
N2A Ni2A S2A 89.73(12) . .
O3A Ni2A S3A 88.73(12) . .
N2A Ni2A S3A 177.73(12) . .
S2A Ni2A S3A 88.06(5) . .
O5A Ni3A N3A 93.43(17) . .
O5A Ni3A S3A 174.91(12) . .
N3A Ni3A S3A 89.41(14) . .
O5A Ni3A S1A 90.63(11) . .
N3A Ni3A S1A 174.80(14) . .
S3A Ni3A S1A 86.30(5) . .
C1A S1A Ni1A 98.64(16) . .
C1A S1A Ni3A 107.80(18) . .
Ni1A S1A Ni3A 107.46(5) . .
C17A S2A Ni2A 97.07(17) . .
C17A S2A Ni1A 108.77(16) . .
Ni2A S2A Ni1A 109.66(6) . .
C33A S3A Ni3A 96.93(18) . .
C33A S3A Ni2A 107.98(18) . .
Ni3A S3A Ni2A 106.18(5) . .
C3A N1A C2A 116.0(4) . .
C3A N1A Ni1A 126.2(3) . .
C2A N1A Ni1A 117.8(3) . .
C19A N2A C18A 115.7(4) . .
C19A N2A Ni2A 126.3(3) . .
C18A N2A Ni2A 117.7(3) . .
C35A N3A C34A 115.9(4) . .
C35A N3A Ni3A 126.2(4) . .
C34A N3A Ni3A 117.9(3) . .
C5A O1A Ni1A 128.3(3) . .
C6A O2A C10A 115.9(4) . .
C21A O3A Ni2A 128.9(3) . .
C22A O4A C26A 117.1(4) . .
C37A O5A Ni3A 128.2(3) . .
C38A O6A C42A 116.7(4) . .
C2A C1A S1A 109.3(3) . .
C2A C1A H1AA 109.8 . .
S1A C1A H1AA 109.8 . .
C2A C1A H1AB 109.8 . .
S1A C1A H1AB 109.8 . .
H1AA C1A H1AB 108.3 . .
N1A C2A C1A 110.2(4) . .
N1A C2A H2AA 109.6 . .
C1A C2A H2AA 109.6 . .
N1A C2A H2AB 109.6 . .
C1A C2A H2AB 109.6 . .
H2AA C2A H2AB 108.1 . .
N1A C3A C4A 125.7(5) . .
N1A C3A H3AA 117.1 . .
C4A C3A H3AA 117.1 . .
C5A C4A C9A 120.6(5) . .
C5A C4A C3A 121.5(4) . .
C9A C4A C3A 117.8(5) . .
O1A C5A C4A 123.7(4) . .
O1A C5A C6A 118.7(4) . .
C4A C5A C6A 117.5(4) . .
C7A C6A O2A 124.4(5) . .
C7A C6A C5A 121.0(5) . .
O2A C6A C5A 114.5(4) . .
C6A C7A C8A 120.6(5) . .
C6A C7A H7AA 119.7 . .
C8A C7A H7AA 119.7 . .
C9A C8A C7A 119.9(5) . .
C9A C8A H8AA 120.1 . .
C7A C8A H8AA 120.1 . .
C8A C9A C4A 120.3(5) . .
C8A C9A H9AA 119.9 . .
C4A C9A H9AA 119.9 . .
O2A C10A C11A 108.6(4) . .
O2A C10A H10C 110.0 . .
C11A C10A H10C 110.0 . .
O2A C10A H10D 110.0 . .
C11A C10A H10D 110.0 . .
H10C C10A H10D 108.3 . .
C16A C11A C12A 118.4(5) . .
C16A C11A C10A 120.1(5) . .
C12A C11A C10A 121.5(5) . .
C13A C12A C11A 121.4(5) . .
C13A C12A H12B 119.3 . .
C11A C12A H12B 119.3 . .
C14A C13A C12A 119.7(6) . .
C14A C13A H13B 120.1 . .
C12A C13A H13B 120.1 . .
C13A C14A C15A 119.8(6) . .
C13A C14A H14B 120.1 . .
C15A C14A H14B 120.1 . .
C14A C15A C16A 120.3(6) . .
C14A C15A H15B 119.8 . .
C16A C15A H15B 119.8 . .
C11A C16A C15A 120.4(6) . .
C11A C16A H16B 119.8 . .
C15A C16A H16B 119.8 . .
C18A C17A S2A 108.6(3) . .
C18A C17A H17C 110.0 . .
S2A C17A H17C 110.0 . .
C18A C17A H17D 110.0 . .
S2A C17A H17D 110.0 . .
H17C C17A H17D 108.3 . .
N2A C18A C17A 109.0(4) . .
N2A C18A H18C 109.9 . .
C17A C18A H18C 109.9 . .
N2A C18A H18D 109.9 . .
C17A C18A H18D 109.9 . .
H18C C18A H18D 108.3 . .
N2A C19A C20A 125.6(5) . .
N2A C19A H19B 117.2 . .
C20A C19A H19B 117.2 . .
C21A C20A C25A 120.1(5) . .
C21A C20A C19A 120.4(4) . .
C25A C20A C19A 119.4(5) . .
O3A C21A C20A 125.1(4) . .
O3A C21A C22A 116.9(5) . .
C20A C21A C22A 118.1(5) . .
O4A C22A C23A 126.2(5) . .
O4A C22A C21A 113.3(4) . .
C23A C22A C21A 120.5(5) . .
C22A C23A C24A 120.2(5) . .
C22A C23A H23B 119.9 . .
C24A C23A H23B 119.9 . .
C25A C24A C23A 120.8(5) . .
C25A C24A H24B 119.6 . .
C23A C24A H24B 119.6 . .
C24A C25A C20A 120.2(5) . .
C24A C25A H25B 119.9 . .
C20A C25A H25B 119.9 . .
O4A C26A C27A 106.8(5) . .
O4A C26A H26C 110.4 . .
C27A C26A H26C 110.4 . .
O4A C26A H26D 110.4 . .
C27A C26A H26D 110.4 . .
H26C C26A H26D 108.6 . .
C32A C27A C28A 118.7(7) . .
C32A C27A C26A 121.1(7) . .
C28A C27A C26A 120.1(8) . .
C27A C28A C29A 120.5(10) . .
C27A C28A H28B 119.8 . .
C29A C28A H28B 119.8 . .
C30A C29A C28A 117.4(10) . .
C30A C29A H29B 121.3 . .
C28A C29A H29B 121.3 . .
C31A C30A C29A 122.1(9) . .
C31A C30A H30B 118.9 . .
C29A C30A H30B 119.0 . .
C30A C31A C32A 118.9(10) . .
C30A C31A H31B 120.6 . .
C32A C31A H31B 120.6 . .
C27A C32A C31A 122.4(9) . .
C27A C32A H32B 118.8 . .
C31A C32A H32B 118.8 . .
C34A C33A S3A 109.4(3) . .
C34A C33A H33C 109.8 . .
S3A C33A H33C 109.8 . .
C34A C33A H33D 109.8 . .
S3A C33A H33D 109.8 . .
H33C C33A H33D 108.2 . .
N3A C34A C33A 108.9(4) . .
N3A C34A H34C 109.9 . .
C33A C34A H34C 109.9 . .
N3A C34A H34D 109.9 . .
C33A C34A H34D 109.9 . .
H34C C34A H34D 108.3 . .
N3A C35A C36A 126.2(5) . .
N3A C35A H35B 116.9 . .
C36A C35A H35B 116.9 . .
C37A C36A C41A 120.9(5) . .
C37A C36A C35A 120.2(5) . .
C41A C36A C35A 118.6(5) . .
O5A C37A C36A 125.2(5) . .
O5A C37A C38A 117.7(4) . .
C36A C37A C38A 117.2(5) . .
O6A C38A C39A 125.2(5) . .
O6A C38A C37A 113.6(4) . .
C39A C38A C37A 121.2(5) . .
C38A C39A C40A 120.5(5) . .
C38A C39A H39B 119.8 . .
C40A C39A H39B 119.8 . .
C41A C40A C39A 119.5(5) . .
C41A C40A H40B 120.3 . .
C39A C40A H40B 120.3 . .
C40A C41A C36A 120.7(5) . .
C40A C41A H41B 119.6 . .
C36A C41A H41B 119.6 . .
O6A C42A C43A 105.7(4) . .
O6A C42A H42C 110.6 . .
C43A C42A H42C 110.6 . .
O6A C42A H42D 110.6 . .
C43A C42A H42D 110.6 . .
H42C C42A H42D 108.7 . .
C44A C43A C48A 119.4(5) . .
C44A C43A C42A 119.0(5) . .
C48A C43A C42A 121.3(5) . .
C45A C44A C43A 120.5(5) . .
C45A C44A H44B 119.7 . .
C43A C44A H44B 119.7 . .
C46A C45A C44A 120.2(5) . .
C46A C45A H45A 119.9 . .
C44A C45A H45A 119.9 . .
C45A C46A C47A 119.9(5) . .
C45A C46A H46B 120.0 . .
C47A C46A H46B 120.0 . .
C46A C47A C48A 119.7(5) . .
C46A C47A H47C 120.2 . .
C48A C47A H47C 120.2 . .
C43A C48A C47A 120.2(6) . .
C43A C48A H48C 119.9 . .
C47A C48A H48C 119.9 . .
C51A C50A C55A 128.5(13) . .
C51A C50A C56A 113.5(10) . .
C55A C50A C56A 106.3(11) . .
C50A C51A C59A 126.2(12) . .
C50A C51A C52A 111.4(11) . .
C59A C51A C52A 111.3(11) . .
C53A C52A C61A 121.6(8) . .
C53A C52A C51A 119.4(10) . .
C61A C52A C51A 107.0(10) . .
C52A C53A C64A 121.5(8) . .
C52A C53A C54A 123.1(9) . .
C64A C53A C54A 103.7(8) . .
C55A C54A C66A 127.5(13) . .
C55A C54A C53A 110.0(11) . .
C66A C54A C53A 109.1(9) . .
C54A C55A C50A 127.2(15) . .
C54A C55A C69A 111.5(12) . .
C50A C55A C69A 109.7(11) . .
C57A C56A C70A 123.2(10) . .
C57A C56A C50A 119.6(9) . .
C70A C56A C50A 104.2(11) . .
C56A C57A C58A 119.3(8) . .
C56A C57A C71A 120.5(9) . .
C58A C57A C71A 108.5(9) . .
C59A C58A C57A 121.0(9) . .
C59A C58A C72A 114.9(10) . .
C57A C58A C72A 112.1(9) . .
C58A C59A C51A 120.4(10) . .
C58A C59A C60A 123.2(10) . .
C51A C59A C60A 104.3(10) . .
C73A C60A C59A 124.0(12) . .
C73A C60A C61A 114.1(11) . .
C59A C60A C61A 109.3(10) . .
C52A C61A C62A 122.6(8) . .
C52A C61A C60A 108.1(9) . .
C62A C61A C60A 117.7(9) . .
C61A C62A C63A 119.6(7) . .
C61A C62A C75A 120.3(9) . .
C63A C62A C75A 108.0(8) . .
C62A C63A C64A 116.9(6) . .
C62A C63A C77A 110.9(7) . .
C64A C63A C77A 119.6(8) . .
C65A C64A C53A 110.7(8) . .
C65A C64A C63A 119.2(8) . .
C53A C64A C63A 117.7(6) . .
C78A C65A C64A 120.3(10) . .
C78A C65A C66A 116.0(9) . .
C64A C65A C66A 112.1(8) . .
C67A C66A C54A 123.5(9) . .
C67A C66A C65A 120.1(8) . .
C54A C66A C65A 104.3(8) . .
C79A C67A C66A 121.3(11) . .
C79A C67A C68A 111.4(11) . .
C66A C67A C68A 114.9(9) . .
C74A C68A C69A 121.9(11) 2_554 .
C74A C68A C67A 109.0(12) 2_554 .
C69A C68A C67A 116.9(9) . .
C68A C69A C70A 119.5(10) . .
C68A C69A C55A 125.2(10) . .
C70A C69A C55A 103.5(10) . .
C76A C70A C56A 115.6(13) 2_554 .
C76A C70A C69A 116.5(12) 2_554 .
C56A C70A C69A 116.2(11) . .
C77A C71A C57A 120.8(11) 2_554 .
C77A C71A C78A 119.4(10) 2_554 2_554
C57A C71A C78A 108.6(9) . 2_554
C79A C72A C58A 123.1(10) 2_554 .
C79A C72A C78A 118.0(10) 2_554 2_554
C58A C72A C78A 107.0(10) . 2_554
C60A C73A C74A 130.1(13) . .
C60A C73A C79A 114.6(12) . 2_554
C74A C73A C79A 104.0(11) . 2_554
C75A C74A C68A 124.5(14) . 2_554
C75A C74A C73A 114.6(12) . .
C68A C74A C73A 109.4(12) 2_554 .
C74A C75A C62A 123.0(13) . .
C74A C75A C76A 114.6(11) . .
C62A C75A C76A 109.6(9) . .
C70A C76A C77A 124.7(11) 2_554 .
C70A C76A C75A 122.9(11) 2_554 .
C77A C76A C75A 99.8(7) . .
C71A C77A C63A 120.6(11) 2_554 .
C71A C77A C76A 115.2(9) 2_554 .
C63A C77A C76A 111.6(8) . .
C65A C78A C72A 122.5(11) . 2_554
C65A C78A C71A 120.9(10) . 2_554
C72A C78A C71A 103.7(9) 2_554 2_554
C72A C79A C67A 122.1(12) 2_554 .
C72A C79A C73A 120.0(10) 2_554 2_554
C67A C79A C73A 106.2(12) . 2_554
C55B C50B C56B 121.2(8) . .
C55B C50B C51B 119.2(7) . .
C56B C50B C51B 108.0(7) . .
C58B C51B C50B 111.9(7) . .
C58B C51B C52B 116.5(6) . .
C50B C51B C52B 119.3(7) . .
C53B C52B C51B 120.1(8) . .
C53B C52B C61B 110.7(8) . .
C51B C52B C61B 117.1(6) . .
C54B C53B C52B 119.6(8) . .
C54B C53B C63B 121.1(9) . .
C52B C53B C63B 107.8(8) . .
C53B C54B C55B 121.3(8) . .
C53B C54B C66B 119.8(8) . .
C55B C54B C66B 106.4(6) . .
C50B C55B C68B 119.0(7) . .
C50B C55B C54B 120.5(7) . .
C68B C55B C54B 108.2(6) . .
C70B C56B C50B 120.8(8) . .
C70B C56B C57B 120.1(8) . .
C50B C56B C57B 107.4(8) . .
C71B C57B C58B 125.7(10) . .
C71B C57B C56B 118.0(10) . .
C58B C57B C56B 104.5(7) . .
C59B C58B C51B 120.3(7) . .
C59B C58B C57B 119.0(7) . .
C51B C58B C57B 108.2(7) . .
C60B C59B C58B 122.1(8) . .
C60B C59B C72B 108.5(8) . .
C58B C59B C72B 117.1(8) . .
C61B C60B C59B 121.9(10) . .
C61B C60B C73B 119.2(10) . .
C59B C60B C73B 107.6(9) . .
C60B C61B C52B 122.1(9) . .
C60B C61B C62B 121.0(9) . .
C52B C61B C62B 104.5(8) . .
C74B C62B C63B 123.3(10) . .
C74B C62B C61B 119.4(9) . .
C63B C62B C61B 105.0(8) . .
C62B C63B C64B 119.0(7) . .
C62B C63B C53B 112.0(8) . .
C64B C63B C53B 116.3(8) . .
C65B C64B C63B 122.0(8) . .
C65B C64B C76B 110.8(8) . .
C63B C64B C76B 115.0(6) . .
C66B C65B C64B 121.1(10) . .
C66B C65B C77B 118.7(9) . .
C64B C65B C77B 108.9(7) . .
C65B C66B C67B 122.1(8) . .
C65B C66B C54B 119.7(9) . .
C67B C66B C54B 106.6(6) . .
C78B C67B C68B 118.9(6) . .
C78B C67B C66B 119.9(7) . .
C68B C67B C66B 108.2(7) . .
C69B C68B C55B 119.5(7) . .
C69B C68B C67B 117.6(6) . .
C55B C68B C67B 110.6(6) . .
C68B C69B C79B 118.9(8) . .
C68B C69B C70B 121.5(8) . .
C79B C69B C70B 107.6(8) . .
C56B C70B C69B 118.0(7) . .
C56B C70B C75B 117.5(9) . 2_665
C69B C70B C75B 111.9(9) . 2_665
C57B C71B C76B 121.9(10) . 2_665
C57B C71B C77B 116.6(10) . 2_665
C76B C71B C77B 109.6(8) 2_665 2_665
C77B C72B C59B 120.7(8) 2_665 .
C77B C72B C78B 119.5(8) 2_665 2_665
C59B C72B C78B 107.7(9) . 2_665
C79B C73B C78B 123.0(10) 2_665 2_665
C79B C73B C60B 119.4(10) 2_665 .
C78B C73B C60B 106.5(9) 2_665 .
C62B C74B C75B 120.6(10) . .
C62B C74B C79B 119.8(11) . 2_665
C75B C74B C79B 108.5(9) . 2_665
C76B C75B C74B 122.5(8) . .
C76B C75B C70B 119.3(9) . 2_665
C74B C75B C70B 106.2(9) . 2_665
C75B C76B C71B 123.2(7) . 2_665
C75B C76B C64B 119.5(7) . .
C71B C76B C64B 105.3(7) 2_665 .
C72B C77B C65B 121.7(8) 2_665 .
C72B C77B C71B 120.8(8) 2_665 2_665
C65B C77B C71B 105.4(8) . 2_665
C73B C78B C67B 120.4(8) 2_665 .
C73B C78B C72B 109.6(8) 2_665 2_665
C67B C78B C72B 118.2(8) . 2_665
C73B C79B C69B 121.2(9) 2_665 .
C73B C79B C74B 121.1(10) 2_665 2_665
C69B C79B C74B 105.8(10) . 2_665
C105 C100 C101 120.0 . .
C105 C100 Cl1 119.0(4) . .
C101 C100 Cl1 120.9(4) . .
C100 C101 C102 120.0 . .
C100 C101 Cl2 119.7 . .
C102 C101 Cl2 120.3 . .
C101 C102 C103 120.0 . .
C101 C102 H10E 120.0 . .
C103 C102 H10E 120.0 . .
C104 C103 C102 121.15(15) . .
C104 C103 H10F 119.4 . .
C102 C103 H10F 119.4 . .
C103 C104 C105 120.0 . .
C103 C104 H10G 120.0 . .
C105 C104 H10G 120.0 . .
C100 C105 C104 118.87(14) . .
C100 C105 H10H 120.6 . .
C104 C105 H10H 120.6 . .
C201 C200 C205 120.0 . .
C201 C200 Cl3 113.9 . .
C205 C200 Cl3 126.1 . .
C200 C201 C202 120.0 . .
C200 C201 Cl4 123.0(3) . .
C202 C201 Cl4 116.9(3) . .
C203 C202 C201 120.0 . .
C203 C202 H20A 120.0 . .
C201 C202 H20A 120.0 . .
C202 C203 C204 120.0 . .
C202 C203 H20B 120.0 . .
C204 C203 H20B 120.0 . .
C205 C204 C203 120.0 . .
C205 C204 H20C 120.0 . .
C203 C204 H20C 120.0 . .
C200 C205 C204 120.0 . .
C200 C205 H20D 120.0 . .
C204 C205 H20D 120.0 . .

loop_
_geom_bond_atom_site_label_1
_geom_bond_atom_site_label_2
_geom_bond_distance
_geom_bond_site_symmetry_2
Ni1B O1B 1.865(3) .
Ni1B N1B 1.888(4) .
Ni1B S1B 2.1953(14) .
Ni1B S2B 2.2156(13) .
Ni2B O3B 1.869(3) .
Ni2B N2B 1.890(4) .
Ni2B S2B 2.1895(14) .
Ni2B S3B 2.2312(13) .
Ni3B O5B 1.850(4) .
Ni3B N3B 1.883(5) .
Ni3B S3B 2.1929(14) .
Ni3B S1B 2.2212(15) .
S1B C1B 1.821(5) .
S2B C17B 1.823(5) .
S3B C33B 1.816(5) .
N1B C3B 1.293(7) .
N1B C2B 1.481(6) .
N2B C19B 1.279(6) .
N2B C18B 1.488(6) .
N3B C35B 1.286(7) .
N3B C34B 1.479(7) .
O1B C5B 1.320(6) .
O2B C6B 1.362(6) .
O2B C10B 1.438(6) .
O3B C21B 1.309(5) .
O4B C22B 1.377(6) .
O4B C26B 1.436(6) .
O5B C37B 1.307(6) .
O6B C38B 1.357(9) .
O6B C42B 1.442(9) .
C1B C2B 1.516(8) .
C1B H1BA 0.9900 .
C1B H1BB 0.9900 .
C2B H2BA 0.9900 .
C2B H2BB 0.9900 .
C3B C4B 1.429(7) .
C3B H3BA 0.9500 .
C4B C5B 1.405(7) .
C4B C9B 1.411(7) .
C5B C6B 1.411(7) .
C6B C7B 1.391(7) .
C7B C8B 1.404(8) .
C7B H7BA 0.9500 .
C8B C9B 1.357(9) .
C8B H8BA 0.9500 .
C9B H9BA 0.9500 .
C10B C11B 1.496(7) .
C10B H10A 0.9900 .
C10B H10B 0.9900 .
C11B C12B 1.387(8) .
C11B C16B 1.398(7) .
C12B C13B 1.384(8) .
C12B H12A 0.9500 .
C13B C14B 1.379(9) .
C13B H13A 0.9500 .
C14B C15B 1.394(9) .
C14B H14A 0.9500 .
C15B C16B 1.375(7) .
C15B H15A 0.9500 .
C16B H16A 0.9500 .
C17B C18B 1.515(7) .
C17B H17A 0.9900 .
C17B H17B 0.9900 .
C18B H18A 0.9900 .
C18B H18B 0.9900 .
C19B C20B 1.429(7) .
C19B H19A 0.9500 .
C20B C21B 1.411(6) .
C20B C25B 1.415(7) .
C21B C22B 1.425(7) .
C22B C23B 1.374(7) .
C23B C24B 1.406(7) .
C23B H23A 0.9500 .
C24B C25B 1.352(8) .
C24B H24A 0.9500 .
C25B H25A 0.9500 .
C26B C27B 1.496(7) .
C26B H26A 0.9900 .
C26B H26B 0.9900 .
C27B C28B 1.384(7) .
C27B C32B 1.398(8) .
C28B C29B 1.385(8) .
C28B H28A 0.9500 .
C29B C30B 1.380(8) .
C29B H29A 0.9500 .
C30B C31B 1.395(8) .
C30B H30A 0.9500 .
C31B C32B 1.376(8) .
C31B H31A 0.9500 .
C32B H32A 0.9500 .
C33B C34B 1.506(8) .
C33B H33A 0.9900 .
C33B H33B 0.9900 .
C34B H34A 0.9900 .
C34B H34B 0.9900 .
C35B C36B 1.420(8) .
C35B H35A 0.9500 .
C36B C37B 1.399(9) .
C36B C41B 1.423(8) .
C37B C38B 1.427(8) .
C38B C39B 1.392(9) .
C39B C40B 1.392(11) .
C39B H39A 0.9500 .
C40B C41B 1.357(10) .
C40B H40A 0.9500 .
C41B H41A 0.9500 .
C42B C43B 1.451(12) .
C42B H42A 0.9900 .
C42B H42B 0.9900 .
C43B C44B 1.22(2) .
C43B C48' 1.27(2) .
C43B C44' 1.45(3) .
C43B C48B 1.45(2) .
C44B C45B 1.51(4) .
C44B H44A 0.9500 .
C45B C46B 1.34(4) .
C45B H45B 0.9500 .
C46B C47B 1.35(3) .
C46B H46A 0.9500 .
C47B C48B 1.41(2) .
C47B H47A 0.9500 .
C48B H48A 0.9500 .
C44' C45' 1.15(4) .
C44' H44C 0.9500 .
C45' C46' 1.25(4) .
C45' H45C 0.9500 .
C46' C47' 1.44(5) .
C46' H46C 0.9500 .
C47' C48' 1.44(3) .
C47' H47B 0.9500 .
C48' H48B 0.9500 .
Ni1A O1A 1.862(3) .
Ni1A N1A 1.879(4) .
Ni1A S1A 2.2025(14) .
Ni1A S2A 2.2225(13) .
Ni2A O3A 1.841(3) .
Ni2A N2A 1.883(4) .
Ni2A S2A 2.1866(13) .
Ni2A S3A 2.2316(14) .
Ni3A O5A 1.850(3) .
Ni3A N3A 1.891(4) .
Ni3A S3A 2.1897(14) .
Ni3A S1A 2.2270(13) .
S1A C1A 1.823(5) .
S2A C17A 1.835(5) .
S3A C33A 1.832(5) .
N1A C3A 1.286(6) .
N1A C2A 1.486(6) .
N2A C19A 1.303(6) .
N2A C18A 1.496(6) .
N3A C35A 1.294(7) .
N3A C34A 1.471(6) .
O1A C5A 1.311(6) .
O2A C6A 1.377(6) .
O2A C10A 1.438(6) .
O3A C21A 1.299(6) .
O4A C22A 1.372(6) .
O4A C26A 1.432(6) .
O5A C37A 1.307(6) .
O6A C38A 1.361(6) .
O6A C42A 1.424(6) .
C1A C2A 1.519(7) .
C1A H1AA 0.9900 .
C1A H1AB 0.9900 .
C2A H2AA 0.9900 .
C2A H2AB 0.9900 .
C3A C4A 1.429(7) .
C3A H3AA 0.9500 .
C4A C5A 1.398(7) .
C4A C9A 1.426(7) .
C5A C6A 1.417(7) .
C6A C7A 1.374(7) .
C7A C8A 1.404(8) .
C7A H7AA 0.9500 .
C8A C9A 1.355(8) .
C8A H8AA 0.9500 .
C9A H9AA 0.9500 .
C10A C11A 1.506(7) .
C10A H10C 0.9900 .
C10A H10D 0.9900 .
C11A C16A 1.376(8) .
C11A C12A 1.392(7) .
C12A C13A 1.375(8) .
C12A H12B 0.9500 .
C13A C14A 1.373(9) .
C13A H13B 0.9500 .
C14A C15A 1.378(10) .
C14A H14B 0.9500 .
C15A C16A 1.389(9) .
C15A H15B 0.9500 .
C16A H16B 0.9500 .
C17A C18A 1.509(7) .
C17A H17C 0.9900 .
C17A H17D 0.9900 .
C18A H18C 0.9900 .
C18A H18D 0.9900 .
C19A C20A 1.433(7) .
C19A H19B 0.9500 .
C20A C21A 1.401(7) .
C20A C25A 1.418(7) .
C21A C22A 1.431(7) .
C22A C23A 1.377(7) .
C23A C24A 1.396(8) .
C23A H23B 0.9500 .
C24A C25A 1.361(8) .
C24A H24B 0.9500 .
C25A H25B 0.9500 .
C26A C27A 1.522(9) .
C26A H26C 0.9900 .
C26A H26D 0.9900 .
C27A C32A 1.354(11) .
C27A C28A 1.382(11) .
C28A C29A 1.399(13) .
C28A H28B 0.9500 .
C29A C30A 1.393(16) .
C29A H29B 0.9500 .
C30A C31A 1.341(15) .
C30A H30B 0.9500 .
C31A C32A 1.369(11) .
C31A H31B 0.9500 .
C32A H32B 0.9500 .
C33A C34A 1.505(8) .
C33A H33C 0.9900 .
C33A H33D 0.9900 .
C34A H34C 0.9900 .
C34A H34D 0.9900 .
C35A C36A 1.424(7) .
C35A H35B 0.9500 .
C36A C37A 1.407(7) .
C36A C41A 1.411(8) .
C37A C38A 1.432(7) .
C38A C39A 1.375(7) .
C39A C40A 1.417(7) .
C39A H39B 0.9500 .
C40A C41A 1.368(8) .
C40A H40B 0.9500 .
C41A H41B 0.9500 .
C42A C43A 1.504(7) .
C42A H42C 0.9900 .
C42A H42D 0.9900 .
C43A C44A 1.379(8) .
C43A C48A 1.383(7) .
C44A C45A 1.378(8) .
C44A H44B 0.9500 .
C45A C46A 1.377(8) .
C45A H45A 0.9500 .
C46A C47A 1.382(8) .
C46A H46B 0.9500 .
C47A C48A 1.392(8) .
C47A H47C 0.9500 .
C48A H48C 0.9500 .
C50A C51A 1.264(14) .
C50A C55A 1.427(14) .
C50A C56A 1.590(16) .
C51A C59A 1.389(14) .
C51A C52A 1.574(14) .
C52A C53A 1.301(13) .
C52A C61A 1.332(13) .
C53A C64A 1.428(11) .
C53A C54A 1.617(14) .
C54A C55A 1.230(12) .
C54A C66A 1.438(13) .
C55A C69A 1.522(17) .
C56A C57A 1.357(13) .
C56A C70A 1.373(14) .
C57A C58A 1.379(13) .
C57A C71A 1.466(13) .
C58A C59A 1.351(12) .
C58A C72A 1.462(14) .
C59A C60A 1.484(14) .
C60A C73A 1.262(15) .
C60A C61A 1.541(13) .
C61A C62A 1.351(11) .
C62A C63A 1.431(10) .
C62A C75A 1.486(12) .
C63A C64A 1.431(10) .
C63A C77A 1.456(10) .
C64A C65A 1.418(10) .
C65A C78A 1.323(12) .
C65A C66A 1.506(12) .
C66A C67A 1.386(13) .
C67A C79A 1.371(14) .
C67A C68A 1.454(14) .
C68A C74A 1.404(14) 2_554
C68A C69A 1.419(15) .
C69A C70A 1.442(15) .
C70A C76A 1.349(13) 2_554
C71A C77A 1.292(13) 2_554
C71A C78A 1.527(15) 2_554
C72A C79A 1.335(15) 2_554
C72A C78A 1.518(15) 2_554
C73A C74A 1.475(17) .
C73A C79A 1.587(18) 2_554
C74A C75A 1.258(15) .
C74A C68A 1.404(14) 2_554
C75A C76A 1.613(17) .
C76A C70A 1.349(13) 2_554
C76A C77A 1.535(14) .
C77A C71A 1.292(13) 2_554
C78A C72A 1.518(15) 2_554
C78A C71A 1.527(15) 2_554
C79A C72A 1.335(15) 2_554
C79A C73A 1.587(18) 2_554
C50B C55B 1.370(10) .
C50B C56B 1.436(11) .
C50B C51B 1.439(11) .
C51B C58B 1.437(9) .
C51B C52B 1.462(11) .
C52B C53B 1.436(11) .
C52B C61B 1.477(12) .
C53B C54B 1.336(12) .
C53B C63B 1.459(11) .
C54B C55B 1.496(11) .
C54B C66B 1.524(12) .
C55B C68B 1.439(10) .
C56B C70B 1.383(13) .
C56B C57B 1.584(13) .
C57B C71B 1.277(11) .
C57B C58B 1.472(12) .
C58B C59B 1.373(10) .
C59B C60B 1.372(13) .
C59B C72B 1.469(12) .
C60B C61B 1.272(13) .
C60B C73B 1.578(14) .
C61B C62B 1.600(13) .
C62B C74B 1.256(13) .
C62B C63B 1.430(12) .
C63B C64B 1.453(12) .
C64B C65B 1.393(12) .
C64B C76B 1.460(10) .
C65B C66B 1.319(11) .
C65B C77B 1.458(13) .
C66B C67B 1.487(10) .
C67B C78B 1.379(10) .
C67B C68B 1.444(9) .
C68B C69B 1.397(9) .
C69B C79B 1.426(13) .
C69B C70B 1.432(12) .
C70B C75B 1.479(11) 2_665
C71B C76B 1.439(12) 2_665
C71B C77B 1.476(12) 2_665
C72B C77B 1.382(13) 2_665
C72B C78B 1.478(12) 2_665
C73B C79B 1.281(14) 2_665
C73B C78B 1.358(13) 2_665
C74B C75B 1.392(14) .
C74B C79B 1.582(14) 2_665
C75B C76B 1.364(11) .
C75B C70B 1.479(11) 2_665
C76B C71B 1.439(12) 2_665
C77B C72B 1.382(13) 2_665
C77B C71B 1.476(12) 2_665
C78B C73B 1.358(13) 2_665
C78B C72B 1.478(12) 2_665
C79B C73B 1.281(14) 2_665
C79B C74B 1.582(14) 2_665
Cl1 C100 1.776(10) .
Cl2 C101 1.6250 .
C100 C105 1.3898 .
C100 C101 1.3900 .
C101 C102 1.3901 .
C102 C103 1.3903 .
C102 H10E 0.9500 .
C103 C104 1.343(6) .
C103 H10F 0.9500 .
C104 C105 1.439(6) .
C104 H10G 0.9500 .
C105 H10H 0.9500 .
Cl4 C201 1.740(9) .
Cl3 C200 1.8129 .
C200 C201 1.3900 .
C200 C205 1.3900 .
C201 C202 1.3901 .
C202 C203 1.3889 .
C202 H20A 0.9500 .
C203 C204 1.3914 .
C203 H20B 0.9500 .
C204 C205 1.3900 .
C204 H20C 0.9500 .
C205 H20D 0.9500 .
